data_4123868
loop_
_publ_author_name
'Yan, Liang-Liang'
'Tan, Chun-Hong'
'Zhang, Guang-Lu'
'Zhou, Li-Peng'
'B\"unzli, Jean-Claude'
'Sun, Qing-Fu'

_publ_section_title
;
 Stereocontrolled Self-Assembly and Self-Sorting of Luminescent Europium
 Tetrahedral Cages.
;
_journal_issue 26
_journal_name_full 'Journal of the American Chemical Society'
_journal_page_first 8550
_journal_page_last 8555
_journal_paper_doi 10.1021/jacs.5b03972
_journal_volume 137
_journal_year 2015
_chemical_formula_sum 'C276 H228 Cl12 Eu4 N36 O80'
_chemical_formula_weight 6362.17
_chemical_name_systematic
;
 ?
;
_space_group_crystal_system cubic
_space_group_IT_number 198
_space_group_name_Hall 'P 2ac 2ab 3'
_space_group_name_H-M_alt 'P 21 3'
_symmetry_space_group_name_Hall 'P 2ac 2ab 3'
_symmetry_space_group_name_H-M 'P 21 3'
_atom_sites_solution_hydrogens geom
_audit_creation_method SHELXL-2014
_cell_angle_alpha 90
_cell_angle_beta 90
_cell_angle_gamma 90
_cell_formula_units_Z 8
_cell_length_a 42.16895(9)
_cell_length_b 42.16895(9)
_cell_length_c 42.16895(9)
_cell_measurement_temperature 293(2)
_cell_volume 74985.7(3)
_computing_structure_refinement 'SHELXL-2014 (Sheldrick, 2014)'
_diffrn_ambient_environment air
_diffrn_ambient_temperature 293(2)
_diffrn_detector 'CCD plate'
_diffrn_detector_area_resol_mean 10.5594
_diffrn_detector_type Atlas
_diffrn_measured_fraction_theta_full 0.999
_diffrn_measured_fraction_theta_max 0.988
_diffrn_measurement_device 'four-circle diffractometer'
_diffrn_measurement_device_type 'SuperNova, Dual, Cu at zero, Atlas'
_diffrn_radiation_monochromator mirror
_diffrn_radiation_probe x-ray
_diffrn_radiation_type 'Cu K\a'
_diffrn_radiation_wavelength 1.54184
_diffrn_reflns_av_R_equivalents 0.0611
_diffrn_reflns_av_unetI/netI 0.0968
_diffrn_reflns_laue_measured_fraction_full 0.999
_diffrn_reflns_laue_measured_fraction_max 0.988
_diffrn_reflns_limit_h_max 46
_diffrn_reflns_limit_h_min -36
_diffrn_reflns_limit_k_max 51
_diffrn_reflns_limit_k_min -37
_diffrn_reflns_limit_l_max 48
_diffrn_reflns_limit_l_min -36
_diffrn_reflns_number 96653
_diffrn_reflns_point_group_measured_fraction_full 0.999
_diffrn_reflns_point_group_measured_fraction_max 0.977
_diffrn_reflns_theta_full 67.679
_diffrn_reflns_theta_max 71.950
_diffrn_reflns_theta_min 3.144
_diffrn_source 'sealed X-ray tube'
_diffrn_source_type 'SuperNova (Cu) X-ray Source'
_exptl_absorpt_coefficient_mu 6.085
_exptl_absorpt_correction_T_max 1.00000
_exptl_absorpt_correction_T_min 0.62059
_exptl_absorpt_correction_type multi-scan
_exptl_absorpt_process_details
;
CrysAlisPro, Agilent Technologies,
Version 1.171.37.34 (release 22-05-2014 CrysAlis171 .NET)
(compiled May 22 2014,16:03:01)
Empirical absorption correction using spherical harmonics,
 implemented in SCALE3 ABSPACK scaling algorithm.
;
_exptl_crystal_colour Yellow
_exptl_crystal_density_diffrn 1.127
_exptl_crystal_description Cubic
_exptl_crystal_F_000 25856
_exptl_crystal_size_max 0.400
_exptl_crystal_size_mid 0.400
_exptl_crystal_size_min 0.400
_refine_diff_density_max 1.230
_refine_diff_density_min -1.130
_refine_diff_density_rms 0.151
_refine_ls_abs_structure_details
;
 Classical Flack method preferred over Parsons because s.u. lower.
;
_refine_ls_abs_structure_Flack 0.036(5)
_refine_ls_extinction_method none
_refine_ls_goodness_of_fit_ref 1.038
_refine_ls_hydrogen_treatment mixed
_refine_ls_matrix_type full
_refine_ls_number_parameters 2052
_refine_ls_number_reflns 48052
_refine_ls_number_restraints 2441
_refine_ls_restrained_S_all 1.032
_refine_ls_R_factor_all 0.2393
_refine_ls_R_factor_gt 0.1309
_refine_ls_shift/su_max 0.001
_refine_ls_shift/su_mean 0.000
_refine_ls_structure_factor_coef Fsqd
_refine_ls_weighting_details 'w=1/[\s^2^(Fo^2^)+(0.2000P)^2^] where P=(Fo^2^+2Fc^2^)/3'
_refine_ls_weighting_scheme calc
_refine_ls_wR_factor_gt 0.3248
_refine_ls_wR_factor_ref 0.4183
_reflns_Friedel_coverage 0.897
_reflns_friedel_fraction_full 0.998
_reflns_friedel_fraction_max 0.965
_reflns_number_gt 16843
_reflns_number_total 48052
_reflns_threshold_expression 'I > 2\s(I)'
_cod_data_source_file ja5b03972_si_001.cif
_cod_data_source_block p213
_cod_depositor_comments 'Adding full bibliography for 4123868.cif.'
_cod_original_cell_volume 74985.7(5)
_cod_database_code 4123868
_shelx_space_group_comment
;
The symmetry employed for this shelxl refinement is uniquely defined
by the following loop, which should always be used as a source of
symmetry information in preference to the above space-group names.
They are only intended as comments.
;
_shelx_estimated_absorpt_t_min 0.216
_shelx_estimated_absorpt_t_max 0.216
_shelxl_version_number 2014-3

loop_
_space_group_symop_operation_xyz
'x, y, z'
'-x+1/2, -y, z+1/2'
'-x, y+1/2, -z+1/2'
'x+1/2, -y+1/2, -z'
'z, x, y'
'z+1/2, -x+1/2, -y'
'-z+1/2, -x, y+1/2'
'-z, x+1/2, -y+1/2'
'y, z, x'
'-y, z+1/2, -x+1/2'
'y+1/2, -z+1/2, -x'
'-y+1/2, -z, x+1/2'

loop_
_atom_site_label
_atom_site_type_symbol
_atom_site_fract_x
_atom_site_fract_y
_atom_site_fract_z
_atom_site_U_iso_or_equiv
_atom_site_adp_type
_atom_site_occupancy
_atom_site_site_symmetry_order
_atom_site_calc_flag
_atom_site_refinement_flags_posn
_atom_site_refinement_flags_adp
_atom_site_refinement_flags_occupancy
Eu1 Eu 0.34975(3) 0.15025(3) 0.84975(3) 0.1131(7) Uani 1 3 d S TU P
Eu2 Eu 0.11915(3) 0.16260(3) 0.51573(3) 0.1053(4) Uani 1 1 d . U .
Eu3 Eu -0.00763(4) 0.08892(5) 0.82169(5) 0.1464(6) Uani 1 1 d . U .
Eu4 Eu -0.33143(5) 0.33143(5) 0.83143(5) 0.1654(12) Uani 1 3 d DS TU P
O1_1 O 0.3905(4) 0.1595(4) 0.8889(4) 0.133(4) Uani 1 1 d . U .
N1_1 N 0.4039(5) 0.1577(6) 0.9399(5) 0.157(6) Uani 1 1 d . U .
H1A_1 H 0.3989 0.1614 0.9594 0.188 Uiso 1 1 calc R U .
C1_1 C 0.2360(6) 0.2011(6) 0.8459(6) 0.126(5) Uani 1 1 d . U .
O2_1 O 0.2956(3) 0.1680(4) 0.8531(3) 0.115(4) Uani 1 1 d . U .
C2_1 C 0.2458(6) 0.1965(7) 0.8141(6) 0.132(6) Uani 1 1 d . U .
H2_1 H 0.2668 0.1914 0.8100 0.158 Uiso 1 1 calc R U .
O3_1 O 0.1430(3) 0.1484(3) 0.5663(3) 0.103(3) Uani 1 1 d . U .
N3_1 N 0.2574(5) 0.1992(5) 0.8727(4) 0.129(5) Uani 1 1 d . U .
H3A_1 H 0.2517 0.2091 0.8896 0.155 Uiso 1 1 calc R U .
C3_1 C 0.2260(6) 0.1992(7) 0.7907(6) 0.134(6) Uani 1 1 d . U .
H3_1 H 0.2334 0.1960 0.7702 0.160 Uiso 1 1 calc R U .
O4_1 O 0.1391(4) 0.1492(3) 0.4649(3) 0.118(3) Uani 1 1 d . U .
N4_1 N 0.1729(6) 0.1285(6) 0.4300(5) 0.153(6) Uani 1 1 d . U .
H4A_1 H 0.1893 0.1172 0.4260 0.183 Uiso 1 1 calc R U .
C4_1 C 0.1944(6) 0.2066(6) 0.7951(5) 0.124(5) Uani 1 1 d . U .
O5_1 O 0.0229(3) 0.3410(3) 0.7982(3) 0.113(4) Uani 1 1 d . U .
N5_1 N 0.1700(4) 0.1294(4) 0.5141(4) 0.104(3) Uani 1 1 d . U .
C5_1 C 0.1841(6) 0.2120(7) 0.8261(6) 0.134(6) Uani 1 1 d . U .
H5_1 H 0.1632 0.2181 0.8299 0.161 Uiso 1 1 calc R U .
O6_1 O -0.0191(4) 0.4258(4) 0.8353(4) 0.133(5) Uani 1 1 d . U .
N6_1 N 0.1855(4) 0.1360(4) 0.5958(4) 0.105(4) Uani 1 1 d . U .
H6A_1 H 0.2030 0.1255 0.5956 0.126 Uiso 1 1 calc R U .
C6_1 C 0.2052(6) 0.2083(6) 0.8519(6) 0.133(6) Uani 1 1 d . U .
H6_1 H 0.1981 0.2108 0.8727 0.159 Uiso 1 1 calc R U .
N7_1 N -0.0635(6) 0.4501(6) 0.8147(6) 0.163(6) Uani 1 1 d . U .
H7A_1 H -0.0758 0.4521 0.7985 0.196 Uiso 1 1 calc R U .
C7_1 C 0.1716(5) 0.2097(6) 0.7681(5) 0.116(5) Uani 1 1 d . U .
N8_1 N -0.0147(5) 0.3876(5) 0.7860(4) 0.123(5) Uani 1 1 d . U .
C8_1 C 0.1777(5) 0.1940(5) 0.7384(5) 0.111(5) Uani 1 1 d . U .
H8_1 H 0.1949 0.1803 0.7368 0.133 Uiso 1 1 calc R U .
N9_1 N 0.0234(5) 0.3247(5) 0.7457(4) 0.133(5) Uani 1 1 d . U .
H9A_1 H 0.0134 0.3267 0.7281 0.159 Uiso 1 1 calc R U .
C9_1 C 0.1592(5) 0.1990(5) 0.7131(5) 0.106(4) Uani 1 1 d . U .
C10_1 C 0.1325(5) 0.2190(5) 0.7150(5) 0.111(5) Uani 1 1 d . U .
H10_1 H 0.1191 0.2210 0.6976 0.133 Uiso 1 1 calc R U .
C11_1 C 0.1260(5) 0.2364(6) 0.7438(5) 0.112(5) Uani 1 1 d . U .
C12_1 C 0.1466(5) 0.2311(6) 0.7694(5) 0.117(5) Uani 1 1 d . U .
H12_1 H 0.1435 0.2424 0.7881 0.141 Uiso 1 1 calc R U .
C13_1 C 0.1644(5) 0.1831(5) 0.6815(5) 0.110(4) Uani 1 1 d . U .
C14_1 C 0.1953(6) 0.1740(6) 0.6742(5) 0.123(5) Uani 1 1 d . U .
H14_1 H 0.2120 0.1785 0.6880 0.147 Uiso 1 1 calc R U .
C15_1 C 0.2009(6) 0.1578(5) 0.6455(5) 0.118(5) Uani 1 1 d . U .
H15_1 H 0.2213 0.1509 0.6406 0.141 Uiso 1 1 calc R U .
C16_1 C 0.1774(5) 0.1522(5) 0.6253(5) 0.106(4) Uani 1 1 d . U .
C17_1 C 0.1474(6) 0.1604(5) 0.6332(5) 0.118(5) Uani 1 1 d . U .
H17_1 H 0.1305 0.1549 0.6201 0.142 Uiso 1 1 calc R U .
C18_1 C 0.1422(6) 0.1765(6) 0.6606(5) 0.126(5) Uani 1 1 d . U .
H18_1 H 0.1216 0.1833 0.6649 0.152 Uiso 1 1 calc R U .
C19_1 C 0.0983(6) 0.2589(6) 0.7459(5) 0.117(5) Uani 1 1 d . U .
C20_1 C 0.0719(6) 0.2563(6) 0.7264(6) 0.127(6) Uani 1 1 d . U .
H20_1 H 0.0711 0.2394 0.7122 0.153 Uiso 1 1 calc R U .
C21_1 C 0.0478(6) 0.2763(6) 0.7268(6) 0.130(6) Uani 1 1 d . U .
H21_1 H 0.0301 0.2734 0.7139 0.156 Uiso 1 1 calc R U .
C22_1 C 0.0503(6) 0.3011(7) 0.7469(6) 0.133(6) Uani 1 1 d . U .
C23_1 C 0.0761(6) 0.3033(7) 0.7672(6) 0.134(6) Uani 1 1 d . U .
H23_1 H 0.0770 0.3199 0.7817 0.161 Uiso 1 1 calc R U .
C24_1 C 0.0980(6) 0.2833(6) 0.7663(6) 0.125(6) Uani 1 1 d . U .
H24_1 H 0.1147 0.2855 0.7805 0.150 Uiso 1 1 calc R U .
C25_1 C 0.2838(6) 0.1845(6) 0.8739(6) 0.121(5) Uani 1 1 d . U .
N2_1 N 0.3329(3) 0.1778(3) 0.8993(3) 0.116(4) Uani 1 1 d DG U .
C26_1 C 0.3020(3) 0.1882(4) 0.9038(3) 0.123(5) Uani 1 1 d G U .
C27_1 C 0.2928(3) 0.2004(5) 0.9330(4) 0.151(7) Uani 1 1 d G U .
H27_1 H 0.2720 0.2073 0.9360 0.182 Uiso 1 1 calc R U .
C28_1 C 0.3145(4) 0.2022(5) 0.9577(3) 0.172(8) Uani 1 1 d G U .
H28_1 H 0.3084 0.2104 0.9772 0.206 Uiso 1 1 calc R U .
C29_1 C 0.3455(4) 0.1919(5) 0.9532(3) 0.161(7) Uani 1 1 d DG U .
H29_1 H 0.3601 0.1931 0.9697 0.194 Uiso 1 1 calc R U .
C30_1 C 0.3547(3) 0.1797(4) 0.9240(3) 0.139(5) Uani 1 1 d G U .
C31_1 C 0.3850(6) 0.1658(7) 0.9174(6) 0.139(5) Uani 1 1 d D U .
C32_1 C 0.4370(7) 0.1405(8) 0.9312(9) 0.173(7) Uani 1 1 d . U .
H32_1 H 0.4350 0.1274 0.9121 0.208 Uiso 1 1 calc R U .
C33_1 C 0.4461(9) 0.1204(8) 0.9605(8) 0.189(11) Uani 1 1 d . U .
H33A_1 H 0.4684 0.1157 0.9598 0.283 Uiso 1 1 calc R U .
H33B_1 H 0.4342 0.1010 0.9604 0.283 Uiso 1 1 calc R U .
H33C_1 H 0.4414 0.1321 0.9794 0.283 Uiso 1 1 calc R U .
C34_1 C 0.4604(5) 0.1662(7) 0.9269(8) 0.195(8) Uani 1 1 d G U .
C35_1 C 0.4811(8) 0.1603(6) 0.9019(7) 0.224(10) Uani 1 1 d G U .
H35_1 H 0.4781 0.1427 0.8891 0.269 Uiso 1 1 calc R U .
C36_1 C 0.5062(7) 0.1808(8) 0.8963(7) 0.248(11) Uani 1 1 d G U .
H36_1 H 0.5201 0.1769 0.8795 0.298 Uiso 1 1 calc R U .
C37_1 C 0.5107(6) 0.2072(7) 0.9155(8) 0.253(12) Uani 1 1 d G U .
H37_1 H 0.5275 0.2209 0.9117 0.304 Uiso 1 1 calc R U .
C38_1 C 0.4900(8) 0.2131(6) 0.9405(7) 0.241(11) Uani 1 1 d G U .
H38_1 H 0.4930 0.2307 0.9534 0.289 Uiso 1 1 calc R U .
C39_1 C 0.4648(6) 0.1926(8) 0.9462(6) 0.214(9) Uani 1 1 d G U .
H39_1 H 0.4510 0.1965 0.9629 0.257 Uiso 1 1 calc R U .
C40_1 C 0.1690(5) 0.1358(5) 0.5700(5) 0.100(4) Uani 1 1 d . U .
C41_1 C 0.1825(5) 0.1196(5) 0.5406(5) 0.105(4) Uani 1 1 d . U .
C42_1 C 0.2057(6) 0.0966(5) 0.5405(6) 0.118(5) Uani 1 1 d . U .
H42_1 H 0.2137 0.0895 0.5597 0.141 Uiso 1 1 calc R U .
C43_1 C 0.2171(6) 0.0839(6) 0.5133(6) 0.127(5) Uani 1 1 d . U .
H43_1 H 0.2328 0.0684 0.5129 0.153 Uiso 1 1 calc R U .
C44_1 C 0.2035(6) 0.0961(6) 0.4864(6) 0.129(5) Uani 1 1 d . U .
H44_1 H 0.2105 0.0887 0.4669 0.155 Uiso 1 1 calc R U .
C45_1 C 0.1801(6) 0.1184(5) 0.4868(5) 0.112(4) Uani 1 1 d . U .
C46_1 C 0.1631(7) 0.1321(6) 0.4598(6) 0.121(4) Uani 1 1 d . U .
C47_1 C 0.1550(10) 0.1442(8) 0.4033(7) 0.179(7) Uani 1 1 d . U .
H47_1 H 0.1323 0.1403 0.4058 0.215 Uiso 1 1 calc R U .
C48_1 C 0.1673(9) 0.1287(9) 0.3706(7) 0.189(11) Uani 1 1 d . U .
H48A_1 H 0.1637 0.1063 0.3710 0.284 Uiso 1 1 calc R U .
H48B_1 H 0.1895 0.1328 0.3681 0.284 Uiso 1 1 calc R U .
H48C_1 H 0.1559 0.1379 0.3531 0.284 Uiso 1 1 calc R U .
C49_1 C 0.1613(9) 0.1791(5) 0.4055(6) 0.208(8) Uani 1 1 d G U .
C50_1 C 0.1384(7) 0.1997(8) 0.3939(6) 0.229(10) Uani 1 1 d G U .
H50_1 H 0.1198 0.1917 0.3851 0.275 Uiso 1 1 calc R U .
C51_1 C 0.1432(8) 0.2323(7) 0.3953(7) 0.244(11) Uani 1 1 d G U .
H51_1 H 0.1279 0.2460 0.3875 0.293 Uiso 1 1 calc R U .
C52_1 C 0.1710(9) 0.2442(5) 0.4084(7) 0.248(12) Uani 1 1 d G U .
H52_1 H 0.1743 0.2660 0.4093 0.298 Uiso 1 1 calc R U .
C53_1 C 0.1940(7) 0.2236(8) 0.4200(6) 0.240(11) Uani 1 1 d G U .
H53_1 H 0.2126 0.2316 0.4288 0.288 Uiso 1 1 calc R U .
C54_1 C 0.1891(7) 0.1911(7) 0.4186(6) 0.218(9) Uani 1 1 d G U .
H54_1 H 0.2045 0.1773 0.4264 0.261 Uiso 1 1 calc R U .
C55_1 C 0.0139(5) 0.3430(5) 0.7705(5) 0.115(5) Uani 1 1 d . U .
C56_1 C -0.0086(6) 0.3690(6) 0.7617(5) 0.126(5) Uani 1 1 d . U .
C57_1 C -0.0223(7) 0.3754(8) 0.7315(7) 0.162(8) Uani 1 1 d . U .
H57_1 H -0.0174 0.3630 0.7139 0.194 Uiso 1 1 calc R U .
C58_1 C -0.0423(8) 0.3993(8) 0.7293(8) 0.170(8) Uani 1 1 d . U .
H58_1 H -0.0519 0.4031 0.7098 0.19(11) Uiso 1 1 calc R . .
C59_1 C -0.0498(7) 0.4194(8) 0.7547(7) 0.163(7) Uani 1 1 d . U .
H59_1 H -0.0634 0.4366 0.7525 0.195 Uiso 1 1 calc R U .
C60_1 C -0.0353(6) 0.4118(6) 0.7840(6) 0.136(6) Uani 1 1 d . U .
C61_1 C -0.0379(7) 0.4304(6) 0.8141(7) 0.139(6) Uani 1 1 d . U .
C62_1 C -0.0695(8) 0.4690(9) 0.8461(9) 0.198(8) Uani 1 1 d D U .
H62_1 H -0.0841 0.4855 0.8385 0.237 Uiso 1 1 calc R U .
C63_1 C -0.0409(9) 0.4893(9) 0.8566(9) 0.209(12) Uani 1 1 d D U .
H63A_1 H -0.0217 0.4774 0.8536 0.314 Uiso 1 1 calc R U .
H63B_1 H -0.0431 0.4948 0.8786 0.314 Uiso 1 1 calc R U .
H63C_1 H -0.0401 0.5083 0.8441 0.314 Uiso 1 1 calc R U .
C64_1 C -0.0921(9) 0.4486(8) 0.8661(8) 0.242(10) Uani 1 1 d G U .
C65_1 C -0.0787(6) 0.4283(9) 0.8883(9) 0.254(11) Uani 1 1 d G U .
H65_1 H -0.0568 0.4261 0.8895 0.305 Uiso 1 1 calc R U .
C66_1 C -0.0981(10) 0.4113(8) 0.9089(7) 0.261(12) Uani 1 1 d G U .
H66_1 H -0.0892 0.3978 0.9238 0.314 Uiso 1 1 calc R U .
C67_1 C -0.1309(9) 0.4147(8) 0.9071(8) 0.269(12) Uani 1 1 d G U .
H67_1 H -0.1439 0.4033 0.9209 0.322 Uiso 1 1 calc R U .
C68_1 C -0.1442(6) 0.4350(10) 0.8849(10) 0.274(12) Uani 1 1 d G U .
H68_1 H -0.1662 0.4372 0.8837 0.328 Uiso 1 1 calc R U .
C69_1 C -0.1248(10) 0.4520(8) 0.8643(8) 0.263(11) Uani 1 1 d G U .
H69_1 H -0.1338 0.4655 0.8494 0.316 Uiso 1 1 calc R U .
O1_2 O 0.1022(4) 0.1085(3) 0.5100(3) 0.114(3) Uani 1 1 d . U .
N1_2 N 0.0644(5) 0.0719(4) 0.5071(5) 0.133(5) Uani 1 1 d . U .
H1A_2 H 0.0453 0.0666 0.5117 0.160 Uiso 1 1 calc R U .
O2_2 O 0.0980(3) 0.2006(3) 0.5524(4) 0.111(3) Uani 1 1 d . U .
N2_2 N 0.0697(4) 0.1462(4) 0.5459(5) 0.121(4) Uani 1 1 d . U .
N3_2 N 0.0679(5) 0.2144(5) 0.5953(5) 0.140(6) Uani 1 1 d . U .
H3A_2 H 0.0505 0.2104 0.6052 0.168 Uiso 1 1 calc R U .
C1_2 C 0.0869(4) 0.2398(4) 0.6068(5) 0.163(7) Uani 1 1 d G U .
C2_2 C 0.0711(4) 0.2620(5) 0.6255(5) 0.172(8) Uani 1 1 d G U .
H2_2 H 0.0499 0.2590 0.6306 0.206 Uiso 1 1 calc R U .
C3_2 C 0.0872(4) 0.2885(4) 0.6366(5) 0.170(8) Uani 1 1 d G U .
H3_2 H 0.0766 0.3033 0.6491 0.204 Uiso 1 1 calc R U .
C4_2 C 0.1189(5) 0.2930(4) 0.6290(5) 0.169(7) Uani 1 1 d G U .
C5_2 C 0.1347(4) 0.2709(5) 0.6103(6) 0.195(9) Uani 1 1 d G U .
H5_2 H 0.1559 0.2738 0.6052 0.234 Uiso 1 1 calc R U .
C6_2 C 0.1186(4) 0.2443(5) 0.5992(6) 0.192(8) Uani 1 1 d G U .
H6_2 H 0.1292 0.2295 0.5867 0.231 Uiso 1 1 calc R U .
C9_2 C 0.0751(6) 0.1964(5) 0.5703(6) 0.122(5) Uani 1 1 d . U .
C10_2 C 0.0555(6) 0.1660(6) 0.5659(7) 0.130(5) Uani 1 1 d . U .
C11_2 C 0.0275(7) 0.1612(7) 0.5784(8) 0.158(7) Uani 1 1 d . U .
H11_2 H 0.0179 0.1757 0.5919 0.190 Uiso 1 1 calc R U .
C12_2 C 0.0124(8) 0.1312(7) 0.5696(8) 0.173(8) Uani 1 1 d . U .
H12_2 H -0.0075 0.1261 0.5777 0.12(6) Uiso 1 1 calc R . .
C13_2 C 0.0266(7) 0.1118(7) 0.5506(8) 0.160(7) Uani 1 1 d . U .
H13_2 H 0.0164 0.0932 0.5446 0.192 Uiso 1 1 calc R U .
C14_2 C 0.0563(6) 0.1177(6) 0.5391(7) 0.129(5) Uani 1 1 d . U .
C15_2 C 0.0756(6) 0.0981(5) 0.5177(6) 0.122(5) Uani 1 1 d . U .
C16_2 C 0.0841(7) 0.0508(6) 0.4871(7) 0.145(6) Uani 1 1 d . U .
H16_2 H 0.0961 0.0639 0.4722 0.175 Uiso 1 1 calc R U .
C17_2 C 0.0592(8) 0.0297(7) 0.4672(8) 0.173(11) Uani 1 1 d . U .
H17A_2 H 0.0381 0.0337 0.4747 0.259 Uiso 1 1 calc R U .
H17B_2 H 0.0642 0.0076 0.4699 0.259 Uiso 1 1 calc R U .
H17C_2 H 0.0606 0.0351 0.4451 0.259 Uiso 1 1 calc R U .
C18_2 C 0.1061(5) 0.0314(5) 0.5044(5) 0.155(6) Uani 1 1 d G U .
C19_2 C 0.0945(4) 0.0105(6) 0.5271(6) 0.187(8) Uani 1 1 d G U .
H19_2 H 0.0729 0.0098 0.5315 0.225 Uiso 1 1 calc R U .
C20_2 C 0.1151(6) -0.0095(5) 0.5432(5) 0.203(9) Uani 1 1 d G U .
H20_2 H 0.1074 -0.0235 0.5584 0.244 Uiso 1 1 calc R U .
C21_2 C 0.1474(6) -0.0085(5) 0.5367(6) 0.206(9) Uani 1 1 d G U .
H21_2 H 0.1613 -0.0219 0.5474 0.248 Uiso 1 1 calc R U .
C22_2 C 0.1590(4) 0.0124(6) 0.5140(6) 0.186(8) Uani 1 1 d G U .
H22_2 H 0.1807 0.0131 0.5096 0.224 Uiso 1 1 calc R U .
C23_2 C 0.1384(6) 0.0324(5) 0.4979(5) 0.172(7) Uani 1 1 d G U .
H23_2 H 0.1461 0.0464 0.4828 0.207 Uiso 1 1 calc R U .
C51_2 C 0.1319(7) 0.3250(7) 0.6376(6) 0.143(7) Uani 1 1 d . U .
C52_2 C 0.1225(7) 0.3413(7) 0.6658(6) 0.141(8) Uani 1 1 d . U .
H52_2 H 0.1060 0.3333 0.6780 0.10(5) Uiso 1 1 calc R . .
O1_3 O -0.2823(5) 0.0121(4) 0.6304(5) 0.147(5) Uani 1 1 d . U .
N1_3 N -0.2961(9) -0.0667(8) 0.5144(8) 0.227(9) Uani 1 1 d . U .
H1A_3 H -0.2795 -0.0782 0.5116 0.273 Uiso 1 1 calc R U .
C1_3 C -0.2365(8) 0.0320(8) 0.6734(9) 0.166(7) Uani 1 1 d . U .
O2_3 O -0.3361(5) 0.2791(4) 0.8121(5) 0.164(5) Uani 1 1 d D U .
N2_3 N -0.2323(6) 0.0105(6) 0.6479(6) 0.163(6) Uani 1 1 d . U .
H2A_3 H -0.2136 0.0030 0.6447 0.196 Uiso 1 1 calc R U .
C2_3 C -0.2535(8) 0.0573(8) 0.6704(9) 0.173(8) Uani 1 1 d . U .
H2_3 H -0.2680 0.0581 0.6538 0.208 Uiso 1 1 calc R U .
O3_3 O -0.0573(4) 0.1138(5) 0.8359(5) 0.152(4) Uani 1 1 d . U .
C3_3 C -0.2515(8) 0.0839(8) 0.6906(8) 0.177(8) Uani 1 1 d . U .
H3_3 H -0.2638 0.1019 0.6872 0.212 Uiso 1 1 calc R U .
O4_3 O 0.0441(5) 0.1066(6) 0.8350(5) 0.168(5) Uani 1 1 d . U .
N4_3 N -0.3578(6) 0.2397(6) 0.7833(7) 0.172(6) Uani 1 1 d . U .
H4A_3 H -0.3752 0.2335 0.7746 0.207 Uiso 1 1 calc R U .
C4_3 C -0.2304(8) 0.0823(8) 0.7156(8) 0.166(7) Uani 1 1 d . U .
O5_3 O -0.3193(6) -0.0241(5) 0.5437(5) 0.170(6) Uani 1 1 d . U .
N5_3 N -0.0857(6) 0.1582(6) 0.8477(6) 0.155(6) Uani 1 1 d . U .
H5A_3 H -0.0848 0.1764 0.8568 0.187 Uiso 1 1 calc R U .
C5_3 C -0.2144(8) 0.0535(8) 0.7203(8) 0.168(7) Uani 1 1 d . U .
H5_3 H -0.2017 0.0506 0.7380 0.202 Uiso 1 1 calc R U .
O6_3 O -0.3665(6) 0.3737(5) 0.8210(7) 0.204(7) Uani 1 1 d D U .
C6_3 C -0.2177(8) 0.0296(8) 0.6983(8) 0.168(7) Uani 1 1 d . U .
H6_3 H -0.2062 0.0110 0.7012 0.202 Uiso 1 1 calc R U .
N9_3 N 0.0810(7) 0.1430(8) 0.8553(8) 0.197(7) Uani 1 1 d . U .
H9_3 H 0.0842 0.1607 0.8649 0.236 Uiso 1 1 calc R U .
C7_3 C -0.2300(5) 0.1075(4) 0.7415(4) 0.159(6) Uani 1 1 d G U .
C8_3 C -0.2554(4) 0.1281(5) 0.7454(5) 0.159(7) Uani 1 1 d G U .
H8_3 H -0.2737 0.1254 0.7334 0.191 Uiso 1 1 calc R U .
C9_3 C -0.2535(4) 0.1528(4) 0.7672(5) 0.153(6) Uani 1 1 d G U .
C10_3 C -0.2261(5) 0.1568(4) 0.7852(4) 0.154(7) Uani 1 1 d G U .
H10_3 H -0.2248 0.1733 0.7998 0.185 Uiso 1 1 calc R U .
C11_3 C -0.2007(4) 0.1362(5) 0.7813(5) 0.151(6) Uani 1 1 d G U .
C12_3 C -0.2026(4) 0.1116(4) 0.7595(5) 0.158(7) Uani 1 1 d G U .
H12_3 H -0.1856 0.0978 0.7569 0.190 Uiso 1 1 calc R U .
C13_3 C -0.2806(8) 0.1745(7) 0.7741(9) 0.164(6) Uani 1 1 d . U .
C14_3 C -0.3115(7) 0.1655(8) 0.7679(9) 0.169(7) Uani 1 1 d . U .
H14_3 H -0.3161 0.1454 0.7599 0.203 Uiso 1 1 calc R U .
C15_3 C -0.3349(8) 0.1870(8) 0.7738(9) 0.177(7) Uani 1 1 d . U .
H15_3 H -0.3558 0.1801 0.7730 0.213 Uiso 1 1 calc R U .
C16_3 C -0.3294(8) 0.2179(8) 0.7809(9) 0.172(7) Uani 1 1 d . U .
C17_3 C -0.2995(7) 0.2272(8) 0.7846(9) 0.175(8) Uani 1 1 d . U .
H17_3 H -0.2952 0.2480 0.7904 0.210 Uiso 1 1 calc R U .
C18_3 C -0.2742(8) 0.2058(8) 0.7799(9) 0.175(7) Uani 1 1 d . U .
H18_3 H -0.2534 0.2129 0.7807 0.210 Uiso 1 1 calc R U .
C19_3 C -0.1717(7) 0.1423(8) 0.7993(8) 0.158(6) Uani 1 1 d . U .
C20_3 C -0.1627(8) 0.1712(8) 0.8095(8) 0.163(7) Uani 1 1 d . U .
H20_3 H -0.1761 0.1885 0.8065 0.195 Uiso 1 1 calc R U .
C21_3 C -0.1335(7) 0.1753(8) 0.8246(7) 0.161(7) Uani 1 1 d . U .
H21_3 H -0.1267 0.1957 0.8294 0.194 Uiso 1 1 calc R U .
C22_3 C -0.1141(7) 0.1493(8) 0.8328(8) 0.158(6) Uani 1 1 d . U .
C23_3 C -0.1227(7) 0.1219(8) 0.8250(8) 0.164(7) Uani 1 1 d . U .
H23_3 H -0.1105 0.1044 0.8306 0.196 Uiso 1 1 calc R U .
C24_3 C -0.1502(7) 0.1180(8) 0.8081(8) 0.163(7) Uani 1 1 d . U .
H24_3 H -0.1553 0.0975 0.8018 0.195 Uiso 1 1 calc R U .
C25_3 C -0.2555(8) 0.0010(7) 0.6286(8) 0.153(6) Uani 1 1 d . U .
N7_3 N -0.2718(4) -0.0241(4) 0.5810(5) 0.150(6) Uani 1 1 d G U .
C26_3 C -0.2468(5) -0.0191(4) 0.6019(4) 0.157(6) Uani 1 1 d G U .
C27_3 C -0.2175(4) -0.0333(5) 0.5963(5) 0.179(8) Uani 1 1 d G U .
H27_3 H -0.2008 -0.0299 0.6102 0.214 Uiso 1 1 calc R U .
C28_3 C -0.2133(4) -0.0524(6) 0.5698(6) 0.197(9) Uani 1 1 d G U .
H28_3 H -0.1937 -0.0618 0.5660 0.237 Uiso 1 1 calc R U .
C29_3 C -0.2383(6) -0.0574(5) 0.5489(5) 0.195(9) Uani 1 1 d G U .
H29_3 H -0.2355 -0.0702 0.5311 0.234 Uiso 1 1 calc R U .
C30_3 C -0.2676(5) -0.0433(5) 0.5545(5) 0.172(7) Uani 1 1 d G U .
C31_3 C -0.3581(8) 0.2665(9) 0.7972(9) 0.167(6) Uani 1 1 d . U .
N3_3 N -0.3806(4) 0.3167(5) 0.8012(5) 0.167(6) Uani 1 1 d G U .
C32_3 C -0.3862(5) 0.2851(5) 0.7938(6) 0.174(6) Uani 1 1 d G U .
C33_3 C -0.4160(6) 0.2755(4) 0.7835(7) 0.198(8) Uani 1 1 d G U .
H33_3 H -0.4197 0.2543 0.7786 0.238 Uiso 1 1 calc R U .
C34_3 C -0.4403(4) 0.2976(6) 0.7806(7) 0.212(9) Uani 1 1 d G U .
H34_3 H -0.4602 0.2912 0.7737 0.254 Uiso 1 1 calc R U .
C35_3 C -0.4347(5) 0.3293(5) 0.7880(7) 0.208(9) Uani 1 1 d DG U .
H35_3 H -0.4510 0.3440 0.7860 0.249 Uiso 1 1 calc R U .
C36_3 C -0.4049(6) 0.3388(4) 0.7983(6) 0.194(7) Uani 1 1 d G U .
C37_3 C -0.0611(7) 0.1406(9) 0.8483(8) 0.154(6) Uani 1 1 d . U .
N6_3 N -0.0039(5) 0.1397(4) 0.8551(4) 0.162(5) Uani 1 1 d G U .
C38_3 C -0.0314(4) 0.1546(5) 0.8653(5) 0.159(6) Uani 1 1 d G U .
C39_3 C -0.0297(4) 0.1794(5) 0.8870(5) 0.180(7) Uani 1 1 d G U .
H39_3 H -0.0481 0.1894 0.8938 0.216 Uiso 1 1 calc R U .
C40_3 C -0.0004(6) 0.1893(4) 0.8984(5) 0.189(8) Uani 1 1 d G U .
H40_3 H 0.0008 0.2059 0.9128 0.227 Uiso 1 1 calc R U .
C41_3 C 0.0272(4) 0.1743(5) 0.8881(6) 0.180(7) Uani 1 1 d G U .
H41_3 H 0.0468 0.1809 0.8958 0.216 Uiso 1 1 calc R U .
C42_3 C 0.0254(4) 0.1495(5) 0.8665(5) 0.175(6) Uani 1 1 d G U .
C43_3 C -0.3285(12) -0.0692(10) 0.4944(10) 0.267(11) Uani 1 1 d D U .
H43_3 H -0.3223 -0.0854 0.4790 0.321 Uiso 1 1 calc R U .
C44_3 C -0.3306(11) -0.0395(10) 0.4720(11) 0.255(15) Uani 1 1 d D U .
H44A_3 H -0.3348 -0.0464 0.4507 0.382 Uiso 1 1 calc R U .
H44B_3 H -0.3109 -0.0282 0.4726 0.382 Uiso 1 1 calc R U .
H44C_3 H -0.3474 -0.0259 0.4790 0.382 Uiso 1 1 calc R U .
C45_3 C -0.3481(9) -0.0893(7) 0.5167(9) 0.311(12) Uani 1 1 d DG U .
C46_3 C -0.3453(10) -0.1221(7) 0.5156(10) 0.340(14) Uani 1 1 d DG U .
H46_3 H -0.3290 -0.1314 0.5040 0.408 Uiso 1 1 calc R U .
C47_3 C -0.3669(13) -0.1411(7) 0.5317(12) 0.366(16) Uani 1 1 d G U .
H47_3 H -0.3651 -0.1631 0.5309 0.439 Uiso 1 1 calc R U .
C48_3 C -0.3914(11) -0.1273(12) 0.5489(11) 0.367(16) Uani 1 1 d G U .
H48_3 H -0.4058 -0.1400 0.5597 0.441 Uiso 1 1 calc R U .
C49_3 C -0.3942(9) -0.0944(12) 0.5501(10) 0.355(15) Uani 1 1 d G U .
H49_3 H -0.4105 -0.0852 0.5617 0.426 Uiso 1 1 calc R U .
C50_3 C -0.3726(10) -0.0755(8) 0.5340(10) 0.332(14) Uani 1 1 d DG U .
H50_3 H -0.3745 -0.0535 0.5348 0.399 Uiso 1 1 calc R U .
C51_3 C -0.2994(10) -0.0430(10) 0.5372(10) 0.183(7) Uani 1 1 d . U .
C60_3 C 0.0518(8) 0.1282(10) 0.8506(10) 0.177(6) Uani 1 1 d . U .
C61_3 C 0.1055(9) 0.1226(12) 0.8405(12) 0.211(8) Uani 1 1 d . U .
H61_3 H 0.1003 0.1005 0.8452 0.253 Uiso 1 1 calc R U .
C62_3 C 0.1075(11) 0.1258(15) 0.8073(15) 0.223(9) Uani 1 1 d . U .
C63_3 C 0.1182(12) 0.1025(15) 0.7896(15) 0.244(11) Uani 1 1 d . U .
H63_3 H 0.1228 0.0829 0.7987 0.293 Uiso 1 1 calc R U .
C64_3 C 0.1220(15) 0.1066(15) 0.7611(17) 0.259(12) Uani 1 1 d . U .
H64_3 H 0.1374 0.0940 0.7515 0.311 Uiso 1 1 calc R U .
C65_3 C 0.1068(14) 0.1269(16) 0.7418(15) 0.261(12) Uani 1 1 d . U .
H65_3 H 0.1020 0.1225 0.7207 0.313 Uiso 1 1 calc R U .
C66_3 C 0.0997(13) 0.1526(15) 0.7552(15) 0.253(11) Uani 1 1 d . U .
H66_3 H 0.0959 0.1709 0.7434 0.304 Uiso 1 1 calc R U .
C67_3 C 0.0980(12) 0.1528(13) 0.7855(14) 0.237(10) Uani 1 1 d . U .
H67_3 H 0.0902 0.1711 0.7949 0.285 Uiso 1 1 calc R U .
C68_3 C 0.1377(9) 0.1323(13) 0.8616(13) 0.263(17) Uani 1 1 d . U .
H68A_3 H 0.1515 0.1143 0.8632 0.394 Uiso 1 1 calc R U .
H68B_3 H 0.1314 0.1389 0.8825 0.394 Uiso 1 1 calc R U .
H68C_3 H 0.1487 0.1494 0.8513 0.394 Uiso 1 1 calc R U .
N8_3 N -0.4080(9) 0.3947(8) 0.7974(11) 0.257(9) Uani 1 1 d D U .
H8A_3 H -0.4269 0.3915 0.7906 0.308 Uiso 1 1 calc R U .
C80_3 C -0.3921(10) 0.3703(10) 0.8057(12) 0.213(7) Uani 1 1 d D U .
C81_3 C -0.3962(12) 0.4301(10) 0.7985(13) 0.295(12) Uani 1 1 d D U .
H81_3 H -0.3828 0.4333 0.8173 0.354 Uiso 1 1 calc R U .
C82_3 C -0.4271(13) 0.4497(12) 0.8018(18) 0.34(2) Uani 1 1 d D U .
H82A_3 H -0.4422 0.4429 0.7861 0.510 Uiso 1 1 calc R U .
H82B_3 H -0.4225 0.4718 0.7987 0.510 Uiso 1 1 calc R U .
H82C_3 H -0.4359 0.4466 0.8226 0.510 Uiso 1 1 calc R U .
C83_3 C -0.3756(10) 0.4326(13) 0.7681(12) 0.329(13) Uani 1 1 d DG U .
C84_3 C -0.3715(11) 0.4157(8) 0.7401(15) 0.338(14) Uani 1 1 d G U .
H84_3 H -0.3823 0.3967 0.7370 0.406 Uiso 1 1 calc R U .
C85_3 C -0.3512(14) 0.4271(12) 0.7168(10) 0.351(15) Uani 1 1 d G U .
H85_3 H -0.3485 0.4158 0.6981 0.422 Uiso 1 1 calc R U .
C86_3 C -0.3351(11) 0.4554(13) 0.7215(13) 0.355(16) Uani 1 1 d G U .
H86_3 H -0.3215 0.4631 0.7059 0.426 Uiso 1 1 calc R U .
C87_3 C -0.3392(12) 0.4723(8) 0.7495(16) 0.351(16) Uani 1 1 d G U .
H87_3 H -0.3284 0.4913 0.7526 0.421 Uiso 1 1 calc R U .
C88_3 C -0.3595(14) 0.4609(12) 0.7728(10) 0.336(14) Uani 1 1 d G U .
H88_3 H -0.3622 0.4722 0.7915 0.403 Uiso 1 1 calc R U .
N1_4 N -0.0083(9) 0.0365(9) 0.9148(8) 0.239(9) Uani 1 1 d D U .
H1A_4 H -0.0171 0.0195 0.9218 0.287 Uiso 1 1 calc R U .
N3_4 N -0.0911(6) 0.0442(6) 0.7698(6) 0.175(7) Uani 1 1 d . U .
H3A_4 H -0.1028 0.0280 0.7738 0.210 Uiso 1 1 calc R U .
C1_4 C -0.1004(6) 0.0642(6) 0.7438(5) 0.198(8) Uani 1 1 d G U .
C2_4 C -0.1191(6) 0.0496(5) 0.7209(7) 0.205(9) Uani 1 1 d G U .
H2_4 H -0.1256 0.0287 0.7236 0.246 Uiso 1 1 calc R U .
C3_4 C -0.1281(6) 0.0663(6) 0.6939(6) 0.212(9) Uani 1 1 d G U .
H3_4 H -0.1406 0.0566 0.6786 0.255 Uiso 1 1 calc R U .
C4_4 C -0.1183(6) 0.0976(7) 0.6899(5) 0.221(9) Uani 1 1 d G U .
C5_4 C -0.0997(7) 0.1121(5) 0.7128(7) 0.229(10) Uani 1 1 d G U .
H5_4 H -0.0932 0.1330 0.7101 0.275 Uiso 1 1 calc R U .
C6_4 C -0.0907(6) 0.0954(6) 0.7398(6) 0.222(10) Uani 1 1 d G U .
H6_4 H -0.0782 0.1052 0.7551 0.267 Uiso 1 1 calc R U .
O4_4 O -0.0028(6) 0.0712(6) 0.8740(6) 0.194(6) Uani 1 1 d . U .
O5_4 O -0.0448(5) 0.0690(5) 0.7835(4) 0.151(4) Uani 1 1 d . U .
C7_4 C -0.1223(9) 0.1129(11) 0.6589(11) 0.215(10) Uani 1 1 d . U .
C8_4 C -0.1045(9) 0.1403(10) 0.6478(11) 0.214(12) Uani 1 1 d . U .
H8_4 H -0.0861 0.1456 0.6587 0.24(15) Uiso 1 1 calc R . .
C9_4 C -0.0660(7) 0.0486(8) 0.7882(8) 0.155(6) Uani 1 1 d . U .
N2_4 N -0.0418(5) 0.0430(4) 0.8383(5) 0.158(5) Uani 1 1 d G U .
C10_4 C -0.0624(5) 0.0301(5) 0.8161(4) 0.171(7) Uani 1 1 d G U .
C11_4 C -0.0777(5) 0.0016(5) 0.8224(5) 0.202(9) Uani 1 1 d G U .
H11_4 H -0.0915 -0.0071 0.8076 0.242 Uiso 1 1 calc R U .
C12_4 C -0.0723(6) -0.0140(5) 0.8510(6) 0.221(10) Uani 1 1 d G U .
H12_4 H -0.0826 -0.0331 0.8552 0.266 Uiso 1 1 calc R U .
C13_4 C -0.0517(6) -0.0010(6) 0.8732(5) 0.214(9) Uani 1 1 d G U .
H13_4 H -0.0481 -0.0115 0.8923 0.257 Uiso 1 1 calc R U .
C14_4 C -0.0365(5) 0.0275(5) 0.8669(5) 0.190(7) Uani 1 1 d G U .
C15_4 C -0.0134(10) 0.0469(11) 0.8852(10) 0.203(7) Uani 1 1 d . U .
C16_4 C 0.0143(11) 0.0566(10) 0.9358(10) 0.283(11) Uani 1 1 d D U .
H16_4 H 0.0300 0.0689 0.9239 0.339 Uiso 1 1 calc R U .
C17_4 C 0.0286(16) 0.0335(14) 0.9597(12) 0.34(2) Uani 1 1 d D U .
H17A_4 H 0.0125 0.0267 0.9744 0.513 Uiso 1 1 calc R U .
H17B_4 H 0.0454 0.0438 0.9711 0.513 Uiso 1 1 calc R U .
H17C_4 H 0.0369 0.0153 0.9487 0.513 Uiso 1 1 calc R U .
C21_4 C -0.0085(9) 0.0773(8) 0.9570(10) 0.336(13) Uani 1 1 d DG U .
C22_4 C -0.0036(11) 0.1099(9) 0.9577(10) 0.354(15) Uani 1 1 d DG U .
H22_4 H 0.0162 0.1182 0.9528 0.424 Uiso 1 1 calc R U .
C23_4 C -0.0284(14) 0.1301(9) 0.9658(11) 0.381(16) Uani 1 1 d G U .
H23_4 H -0.0252 0.1519 0.9663 0.457 Uiso 1 1 calc R U .
C24_4 C -0.0581(12) 0.1177(13) 0.9732(11) 0.392(17) Uani 1 1 d G U .
H24_4 H -0.0746 0.1312 0.9786 0.470 Uiso 1 1 calc R U .
C25_4 C -0.0629(9) 0.0851(14) 0.9725(11) 0.386(16) Uani 1 1 d G U .
H25_4 H -0.0828 0.0768 0.9774 0.464 Uiso 1 1 calc R U .
C26_4 C -0.0382(11) 0.0649(10) 0.9644(10) 0.362(15) Uani 1 1 d DG U .
H26_4 H -0.0414 0.0431 0.9639 0.435 Uiso 1 1 calc R U .
Cl1_5 Cl -0.1652(2) 0.0141(2) 0.8086(2) 0.163(3) Uiso 1 1 d D U .
O1_5 O -0.1464(5) 0.0366(5) 0.8267(5) 0.246(12) Uiso 1 1 d D U .
O2_5 O -0.1719(5) -0.0120(4) 0.8291(5) 0.208(9) Uiso 1 1 d D U .
O3_5 O -0.1938(4) 0.0285(5) 0.7989(5) 0.215(10) Uiso 1 1 d D U .
O4_5 O -0.1470(4) 0.0036(4) 0.7821(4) 0.178(7) Uiso 1 1 d D U .
Cl2_5 Cl 0.0384(2) 0.1711(2) 0.6619(2) 0.181(3) Uiso 1 1 d D U .
O5_5 O 0.0496(7) 0.1788(7) 0.6923(6) 0.251(12) Uiso 1 1 d D U .
O6_5 O 0.0125(5) 0.1501(6) 0.6661(6) 0.216(10) Uiso 1 1 d D U .
O7_5 O 0.0248(5) 0.1985(5) 0.6462(5) 0.179(7) Uiso 1 1 d D U .
O8_5 O 0.0626(6) 0.1570(6) 0.6424(6) 0.215(10) Uiso 1 1 d D U .
Cl3_5 Cl -0.0995(3) 0.2394(3) 0.8849(3) 0.223(4) Uiso 1 1 d D U .
O9_5 O -0.0992(8) 0.2094(6) 0.9012(8) 0.285(15) Uiso 1 1 d D U .
O10_5 O -0.0851(7) 0.2339(8) 0.8561(6) 0.268(14) Uiso 1 1 d D U .
O11_5 O -0.0844(8) 0.2632(7) 0.9033(7) 0.279(14) Uiso 1 1 d D U .
O12_5 O -0.1325(6) 0.2491(8) 0.8842(9) 0.308(17) Uiso 1 1 d D U .
Cl4_5 Cl -0.1290(5) 0.4867(5) 0.7621(5) 0.347(9) Uiso 1 1 d D U .
O13_5 O -0.1412(13) 0.4565(8) 0.7643(13) 0.42(3) Uiso 1 1 d D U .
O14_5 O -0.1362(14) 0.5024(12) 0.7335(9) 0.46(3) Uiso 1 1 d D U .
O15_5 O -0.0946(7) 0.4881(14) 0.7623(14) 0.48(3) Uiso 1 1 d D U .
O16_5 O -0.1370(14) 0.5063(12) 0.7890(10) 0.47(3) Uiso 1 1 d D U .
Cl5_5 Cl -0.0208(7) -0.0175(7) 0.7403(7) 0.426(13) Uiso 1 1 d D U .
O17_5 O -0.0521(9) -0.0040(13) 0.7388(13) 0.43(3) Uiso 1 1 d D U .
O18_5 O -0.0121(14) -0.0203(15) 0.7083(9) 0.48(3) Uiso 1 1 d D U .
O19_5 O 0.0007(13) -0.0012(14) 0.7599(14) 0.51(4) Uiso 1 1 d D U .
O20_5 O -0.0228(16) -0.0483(10) 0.7556(15) 0.51(4) Uiso 1 1 d D U .
Cl6_5 Cl 0.4005(4) 0.1682(4) 1.0308(4) 0.260(6) Uiso 1 1 d D U .
O21_5 O 0.4239(8) 0.1757(10) 1.0539(8) 0.336(19) Uiso 1 1 d D U .
O22_5 O 0.4068(10) 0.1895(8) 1.0064(8) 0.327(18) Uiso 1 1 d D U .
O23_5 O 0.3692(7) 0.1721(12) 1.0430(11) 0.41(3) Uiso 1 1 d D U .
O24_5 O 0.4023(13) 0.1351(7) 1.0225(12) 0.45(3) Uiso 1 1 d D U .
Cl7_5 Cl 0.2755(3) 0.1069(3) 0.6104(3) 0.200(4) Uiso 1 1 d D U .
O25_5 O 0.2800(10) 0.1026(11) 0.6437(6) 0.36(2) Uiso 1 1 d D U .
O26_5 O 0.2431(6) 0.1014(8) 0.6061(8) 0.286(15) Uiso 1 1 d D U .
O27_5 O 0.2785(10) 0.1395(6) 0.6010(10) 0.35(2) Uiso 1 1 d D U .
O28_5 O 0.2967(11) 0.0899(12) 0.5904(11) 0.46(3) Uiso 1 1 d D U .
Cl8_5 Cl -0.0242(2) 0.0242(2) 0.5242(2) 0.153(4) Uiso 1 3 d DS U P
O29_5 O -0.0236(7) -0.0079(5) 0.5346(7) 0.223(10) Uiso 1 1 d D U .
O30_5 O -0.0441(4) 0.0441(4) 0.5441(4) 0.37(3) Uiso 1 3 d DS U P
Cl9_5 Cl 0.1965(12) 0.3035(12) 0.6965(12) 0.97(8) Uiso 1 3 d DS U P
O31_5 O 0.2162(12) 0.2838(12) 0.7162(12) 0.97(9) Uiso 1 3 d DS U P
O32_5 O 0.1653(14) 0.292(5) 0.704(5) 0.97(8) Uiso 1 1 d D U .
Cl10_5 Cl -0.1922(10) 0.1922(10) 0.6922(10) 0.73(5) Uiso 1 3 d DS U P
O33_5 O -0.2119(10) 0.2119(10) 0.7119(10) 0.72(7) Uiso 1 3 d DS U P
O34_5 O -0.170(3) 0.180(3) 0.7152(15) 0.74(6) Uiso 1 1 d D U .
O1_6 O -0.0401(3) -0.0401(3) 0.9599(3) 0.094(6) Uiso 1 3 d S . P
O2_6 O 0.2280(12) 0.2527(12) 0.9152(12) 0.35(2) Uiso 1 1 d . . .
O3_6 O 0.014(2) 0.219(2) 0.805(2) 0.55(5) Uiso 1 1 d . . .
O4_6 O 0.1138(17) 0.1715(17) 0.2956(16) 0.46(3) Uiso 1 1 d . . .
O5_6 O 0.416(2) 0.242(2) 0.886(2) 0.55(5) Uiso 1 1 d . . .
O6_6 O 0.1090(16) 0.0727(16) 0.5999(16) 0.45(3) Uiso 1 1 d . . .

loop_
_atom_site_aniso_label
_atom_site_aniso_U_11
_atom_site_aniso_U_22
_atom_site_aniso_U_33
_atom_site_aniso_U_23
_atom_site_aniso_U_13
_atom_site_aniso_U_12
Eu1 0.1131(7) 0.1131(7) 0.1131(7) 0.0148(6) -0.0148(6) 0.0148(6)
Eu2 0.1094(9) 0.0990(8) 0.1074(9) -0.0060(6) -0.0077(7) -0.0148(7)
Eu3 0.1332(13) 0.1585(15) 0.1475(14) 0.0220(11) -0.0078(10) -0.0057(10)
Eu4 0.1654(12) 0.1654(12) 0.1654(12) -0.0055(12) 0.0055(12) 0.0055(12)
O1_1 0.108(7) 0.159(12) 0.132(8) 0.018(9) -0.025(6) 0.024(8)
N1_1 0.141(10) 0.188(15) 0.140(10) 0.005(12) -0.045(9) 0.027(10)
C1_1 0.113(9) 0.157(14) 0.109(8) -0.004(11) -0.011(7) 0.017(11)
O2_1 0.102(6) 0.136(11) 0.107(8) 0.013(7) -0.013(6) 0.007(7)
C2_1 0.111(10) 0.178(16) 0.106(8) 0.006(13) -0.008(7) 0.012(12)
O3_1 0.102(7) 0.105(8) 0.102(4) -0.011(5) 0.003(4) -0.007(5)
N3_1 0.114(9) 0.171(14) 0.104(8) -0.002(10) -0.008(7) 0.022(9)
C3_1 0.105(9) 0.186(17) 0.109(9) 0.006(13) -0.008(7) 0.014(12)
O4_1 0.147(10) 0.106(9) 0.103(5) -0.016(5) -0.011(5) -0.017(6)
N4_1 0.180(15) 0.173(13) 0.105(6) -0.010(9) 0.010(8) 0.002(11)
C4_1 0.109(9) 0.160(14) 0.103(7) 0.007(10) -0.006(7) 0.012(10)
O5_1 0.114(9) 0.128(10) 0.096(7) -0.014(7) -0.004(7) 0.026(7)
N5_1 0.114(6) 0.095(8) 0.102(5) -0.012(7) 0.004(6) -0.013(5)
C5_1 0.114(10) 0.180(16) 0.108(7) -0.012(13) -0.013(7) 0.026(12)
O6_1 0.144(12) 0.128(11) 0.128(10) -0.016(9) -0.012(8) 0.033(9)
N6_1 0.114(9) 0.093(9) 0.106(7) 0.000(7) -0.006(6) 0.002(7)
C6_1 0.122(9) 0.169(16) 0.107(8) -0.012(12) -0.015(7) 0.035(13)
N7_1 0.160(14) 0.153(15) 0.178(14) -0.035(10) -0.023(10) 0.061(10)
C7_1 0.105(10) 0.140(13) 0.103(7) -0.005(9) -0.005(7) 0.019(8)
N8_1 0.127(12) 0.127(11) 0.115(9) -0.013(8) -0.007(9) 0.034(8)
C8_1 0.109(11) 0.116(12) 0.108(8) -0.007(9) -0.011(8) 0.020(9)
N9_1 0.143(12) 0.151(12) 0.104(9) -0.033(9) -0.029(9) 0.046(9)
C9_1 0.104(10) 0.114(11) 0.099(7) -0.001(7) -0.001(6) 0.008(8)
C10_1 0.102(11) 0.129(13) 0.102(9) -0.011(9) -0.014(8) 0.011(8)
C11_1 0.104(10) 0.130(12) 0.103(9) -0.012(8) -0.008(7) 0.013(8)
C12_1 0.113(12) 0.139(14) 0.100(9) -0.016(10) -0.009(8) 0.020(9)
C13_1 0.111(9) 0.125(12) 0.094(8) 0.002(8) -0.001(7) 0.012(9)
C14_1 0.121(9) 0.145(14) 0.103(10) -0.014(9) -0.009(8) 0.032(11)
C15_1 0.129(10) 0.125(13) 0.099(10) -0.008(9) -0.009(7) 0.035(11)
C16_1 0.122(9) 0.087(10) 0.108(8) -0.001(8) -0.006(7) 0.009(9)
C17_1 0.121(9) 0.119(13) 0.115(10) -0.014(9) -0.007(8) 0.006(11)
C18_1 0.121(10) 0.150(15) 0.108(11) -0.012(10) -0.015(8) 0.029(11)
C19_1 0.115(10) 0.125(12) 0.111(11) -0.010(8) -0.013(8) 0.016(8)
C20_1 0.120(12) 0.142(13) 0.119(13) -0.026(10) -0.018(9) 0.031(9)
C21_1 0.124(12) 0.146(14) 0.119(13) -0.029(10) -0.020(10) 0.033(9)
C22_1 0.126(11) 0.164(13) 0.110(12) -0.034(9) -0.018(9) 0.045(9)
C23_1 0.115(12) 0.159(15) 0.129(14) -0.039(11) -0.018(9) 0.028(9)
C24_1 0.116(12) 0.149(14) 0.110(13) -0.023(9) -0.013(9) 0.026(9)
C25_1 0.102(8) 0.148(14) 0.114(9) 0.006(9) -0.007(7) 0.006(8)
N2_1 0.111(7) 0.124(11) 0.112(8) 0.009(7) -0.016(5) 0.005(8)
C26_1 0.116(8) 0.138(13) 0.115(9) 0.001(9) -0.012(6) 0.014(10)
C27_1 0.139(12) 0.190(18) 0.126(11) -0.020(13) -0.013(8) 0.029(14)
C28_1 0.165(14) 0.222(19) 0.128(11) -0.030(14) -0.027(10) 0.046(16)
C29_1 0.153(13) 0.196(18) 0.135(11) -0.029(13) -0.037(10) 0.033(14)
C30_1 0.131(9) 0.161(14) 0.125(9) -0.010(10) -0.031(7) 0.021(10)
C31_1 0.124(9) 0.165(14) 0.130(9) 0.001(11) -0.036(7) 0.018(10)
C32_1 0.146(11) 0.179(17) 0.194(17) 0.027(13) -0.040(12) 0.036(9)
C33_1 0.20(3) 0.19(2) 0.18(2) 0.018(17) -0.04(2) 0.060(17)
C34_1 0.152(13) 0.203(18) 0.23(2) 0.022(13) -0.024(13) 0.017(13)
C35_1 0.18(2) 0.22(2) 0.27(2) -0.001(17) 0.007(15) -0.001(16)
C36_1 0.20(2) 0.24(3) 0.29(3) -0.01(2) 0.032(18) -0.020(18)
C37_1 0.21(2) 0.26(3) 0.29(3) -0.01(2) 0.030(18) -0.045(19)
C38_1 0.20(2) 0.25(2) 0.28(3) 0.00(2) 0.018(19) -0.035(17)
C39_1 0.19(2) 0.22(2) 0.23(2) 0.014(16) -0.003(17) -0.019(16)
C40_1 0.103(9) 0.096(10) 0.100(6) 0.001(7) 0.005(6) -0.011(7)
C41_1 0.103(9) 0.108(11) 0.105(6) -0.003(7) 0.010(7) -0.007(6)
C42_1 0.131(13) 0.112(13) 0.110(9) -0.008(9) 0.007(9) 0.008(8)
C43_1 0.138(14) 0.131(14) 0.112(11) -0.017(10) 0.012(10) 0.010(9)
C44_1 0.139(14) 0.141(14) 0.109(9) -0.022(10) 0.015(10) 0.007(8)
C45_1 0.132(11) 0.098(11) 0.105(6) -0.013(8) 0.014(8) -0.013(7)
C46_1 0.145(11) 0.115(12) 0.104(5) -0.015(7) 0.004(6) -0.018(7)
C47_1 0.233(19) 0.187(12) 0.118(8) 0.019(13) 0.008(12) 0.008(14)
C48_1 0.24(3) 0.22(2) 0.107(8) 0.011(15) 0.010(17) -0.03(3)
C49_1 0.29(2) 0.187(12) 0.143(16) 0.030(12) 0.043(16) -0.009(14)
C50_1 0.33(3) 0.177(15) 0.18(2) 0.025(18) 0.041(18) 0.007(17)
C51_1 0.35(3) 0.179(14) 0.20(2) 0.021(19) 0.06(2) 0.000(19)
C52_1 0.35(3) 0.179(17) 0.22(2) 0.043(18) 0.08(2) -0.025(17)
C53_1 0.34(3) 0.180(17) 0.20(2) 0.030(19) 0.06(2) -0.031(18)
C54_1 0.29(2) 0.178(16) 0.18(2) 0.044(17) 0.060(17) -0.039(16)
C55_1 0.114(11) 0.124(11) 0.107(8) -0.027(8) -0.017(9) 0.022(8)
C56_1 0.128(13) 0.143(12) 0.106(9) -0.021(8) -0.019(9) 0.036(9)
C57_1 0.170(17) 0.191(17) 0.124(10) -0.032(11) -0.038(12) 0.075(12)
C58_1 0.188(18) 0.180(18) 0.142(11) -0.028(12) -0.055(14) 0.074(13)
C59_1 0.178(17) 0.168(17) 0.141(12) -0.014(11) -0.031(13) 0.072(13)
C60_1 0.147(14) 0.133(13) 0.130(10) -0.011(9) -0.020(10) 0.045(9)
C61_1 0.159(14) 0.116(12) 0.141(11) -0.011(9) -0.019(10) 0.049(10)
C62_1 0.181(17) 0.21(2) 0.199(17) -0.060(12) 0.014(13) 0.059(13)
C63_1 0.22(3) 0.19(3) 0.22(3) -0.08(2) -0.02(2) 0.057(16)
C64_1 0.220(18) 0.28(2) 0.222(19) -0.032(15) 0.028(15) 0.036(17)
C65_1 0.24(2) 0.29(3) 0.23(2) -0.016(16) 0.015(19) 0.02(2)
C66_1 0.25(2) 0.30(3) 0.23(2) -0.019(17) 0.03(2) 0.02(2)
C67_1 0.25(2) 0.31(3) 0.25(3) -0.02(2) 0.03(2) 0.03(2)
C68_1 0.23(2) 0.33(3) 0.26(3) 0.00(2) 0.03(2) 0.02(2)
C69_1 0.215(18) 0.32(3) 0.26(2) -0.01(2) 0.026(19) 0.01(2)
O1_2 0.120(7) 0.103(6) 0.118(8) -0.015(6) -0.007(6) -0.013(5)
N1_2 0.154(11) 0.104(9) 0.141(12) -0.016(8) -0.012(10) -0.032(7)
O2_2 0.109(8) 0.097(6) 0.127(9) -0.014(6) -0.001(6) -0.013(4)
N2_2 0.103(6) 0.113(8) 0.147(11) -0.029(8) -0.003(5) -0.020(6)
N3_2 0.126(11) 0.117(11) 0.176(14) -0.037(9) 0.039(10) -0.019(8)
C1_2 0.146(12) 0.151(14) 0.191(16) -0.061(11) 0.037(12) -0.041(10)
C2_2 0.165(14) 0.160(16) 0.189(18) -0.068(12) 0.048(14) -0.051(11)
C3_2 0.166(13) 0.170(15) 0.174(17) -0.070(13) 0.056(14) -0.058(11)
C4_2 0.155(12) 0.182(14) 0.170(16) -0.059(12) 0.043(13) -0.048(11)
C5_2 0.167(14) 0.199(17) 0.218(19) -0.091(14) 0.067(15) -0.070(12)
C6_2 0.166(13) 0.186(17) 0.225(19) -0.080(14) 0.065(15) -0.070(12)
C9_2 0.111(11) 0.107(9) 0.147(13) -0.023(8) 0.008(8) -0.015(7)
C10_2 0.106(10) 0.119(10) 0.165(14) -0.028(9) 0.014(8) -0.020(7)
C11_2 0.132(13) 0.145(14) 0.198(18) -0.035(13) 0.043(11) -0.036(10)
C12_2 0.140(14) 0.159(16) 0.22(2) -0.043(14) 0.049(13) -0.052(11)
C13_2 0.145(13) 0.134(14) 0.201(19) -0.027(12) 0.040(12) -0.048(10)
C14_2 0.124(10) 0.111(10) 0.152(14) -0.018(9) 0.012(9) -0.030(8)
C15_2 0.140(10) 0.101(9) 0.126(12) -0.016(8) 0.002(9) -0.029(7)
C16_2 0.177(14) 0.113(12) 0.146(15) -0.035(8) -0.021(10) -0.022(9)
C17_2 0.18(2) 0.14(2) 0.20(3) -0.058(16) -0.040(17) -0.017(15)
C18_2 0.169(12) 0.122(13) 0.173(16) -0.020(10) -0.020(11) -0.018(9)
C19_2 0.184(16) 0.165(19) 0.21(2) 0.021(13) 0.000(15) 0.001(14)
C20_2 0.196(18) 0.173(19) 0.24(2) 0.040(14) 0.007(18) 0.010(17)
C21_2 0.199(17) 0.17(2) 0.25(2) 0.015(14) 0.018(18) 0.037(17)
C22_2 0.173(14) 0.154(19) 0.23(2) -0.016(14) 0.013(15) 0.013(13)
C23_2 0.174(12) 0.137(16) 0.205(19) -0.018(13) -0.009(14) -0.016(13)
C51_2 0.135(14) 0.161(14) 0.134(14) -0.034(11) 0.057(12) -0.037(11)
C52_2 0.149(17) 0.158(17) 0.117(15) -0.022(11) 0.045(14) -0.020(15)
O1_3 0.146(11) 0.126(12) 0.169(13) -0.003(10) -0.012(10) 0.003(9)
N1_3 0.263(19) 0.208(19) 0.21(2) -0.056(13) -0.050(14) 0.002(15)
C1_3 0.164(16) 0.158(14) 0.177(15) -0.016(10) -0.039(11) 0.017(12)
O2_3 0.158(12) 0.174(8) 0.158(15) -0.017(10) -0.011(10) 0.020(9)
N2_3 0.157(13) 0.163(14) 0.169(14) -0.015(10) -0.028(11) 0.009(12)
C2_3 0.163(17) 0.171(17) 0.186(18) -0.027(12) -0.050(13) 0.026(12)
O3_3 0.131(5) 0.166(10) 0.161(12) 0.006(7) -0.007(8) -0.011(6)
C3_3 0.172(18) 0.172(16) 0.186(17) -0.028(12) -0.049(13) 0.028(14)
O4_3 0.134(6) 0.187(14) 0.182(15) 0.011(9) -0.022(7) -0.003(6)
N4_3 0.127(11) 0.152(12) 0.238(18) -0.010(12) -0.003(13) -0.006(8)
C4_3 0.146(15) 0.169(13) 0.182(15) -0.029(10) -0.036(10) 0.024(11)
O5_3 0.180(14) 0.155(15) 0.174(15) 0.009(12) -0.037(13) -0.005(11)
N5_3 0.135(10) 0.169(13) 0.163(14) -0.015(12) -0.019(10) -0.007(8)
C5_3 0.169(17) 0.170(15) 0.165(16) -0.019(11) -0.028(13) 0.029(13)
O6_3 0.179(16) 0.176(9) 0.26(2) -0.034(14) -0.005(13) 0.022(9)
C6_3 0.176(18) 0.162(14) 0.168(15) -0.014(11) -0.035(13) 0.028(14)
N9_3 0.147(8) 0.217(18) 0.226(18) -0.002(15) -0.012(13) -0.029(10)
C7_3 0.140(13) 0.165(14) 0.172(15) -0.021(10) -0.021(11) 0.010(10)
C8_3 0.144(13) 0.151(15) 0.181(17) -0.010(11) -0.004(12) 0.006(11)
C9_3 0.136(10) 0.134(12) 0.188(16) -0.003(10) -0.011(10) 0.001(10)
C10_3 0.138(11) 0.157(15) 0.168(16) 0.006(12) -0.006(11) 0.001(10)
C11_3 0.145(11) 0.148(14) 0.161(15) -0.001(10) -0.023(10) 0.003(9)
C12_3 0.147(13) 0.173(16) 0.155(16) -0.013(11) -0.019(11) 0.002(12)
C13_3 0.139(9) 0.135(11) 0.218(17) -0.010(12) -0.016(13) 0.004(8)
C14_3 0.139(10) 0.142(12) 0.23(2) -0.010(15) -0.019(16) 0.000(9)
C15_3 0.134(10) 0.148(12) 0.25(2) -0.024(17) -0.015(17) -0.009(9)
C16_3 0.134(10) 0.141(11) 0.241(18) -0.016(14) -0.020(15) -0.003(8)
C17_3 0.131(10) 0.141(12) 0.25(2) -0.035(16) -0.021(17) -0.001(9)
C18_3 0.141(11) 0.142(12) 0.24(2) -0.029(16) -0.032(16) 0.008(9)
C19_3 0.143(11) 0.149(13) 0.183(15) -0.004(12) -0.026(11) -0.007(10)
C20_3 0.149(14) 0.156(12) 0.183(18) -0.018(14) -0.028(12) 0.005(11)
C21_3 0.152(14) 0.163(13) 0.169(17) -0.015(14) -0.029(12) -0.004(10)
C22_3 0.136(11) 0.164(13) 0.173(16) -0.019(14) -0.024(11) -0.005(10)
C23_3 0.141(14) 0.162(12) 0.188(18) -0.012(15) -0.029(12) -0.007(11)
C24_3 0.141(14) 0.154(13) 0.193(18) -0.021(15) -0.033(12) 0.000(10)
C25_3 0.152(13) 0.149(14) 0.159(13) -0.009(10) -0.027(10) 0.021(11)
N7_3 0.159(12) 0.143(14) 0.149(13) 0.003(9) -0.015(9) 0.000(11)
C26_3 0.160(13) 0.147(15) 0.164(14) -0.011(10) -0.023(10) 0.021(11)
C27_3 0.181(14) 0.173(19) 0.182(18) -0.025(13) -0.035(13) 0.051(14)
C28_3 0.202(15) 0.20(2) 0.192(19) -0.040(14) -0.036(13) 0.063(16)
C29_3 0.216(16) 0.190(19) 0.179(18) -0.032(14) -0.040(13) 0.058(16)
C30_3 0.187(13) 0.171(16) 0.160(14) -0.014(11) -0.026(11) 0.020(12)
C31_3 0.144(12) 0.165(10) 0.191(17) -0.012(12) -0.005(12) 0.013(9)
N3_3 0.146(11) 0.165(9) 0.189(16) 0.001(13) 0.012(10) 0.013(8)
C32_3 0.146(11) 0.170(10) 0.207(17) -0.006(13) -0.006(13) 0.013(8)
C33_3 0.149(13) 0.188(15) 0.26(2) -0.014(18) -0.020(17) 0.015(10)
C34_3 0.160(13) 0.199(17) 0.28(2) -0.02(2) -0.033(18) 0.025(12)
C35_3 0.165(13) 0.193(15) 0.26(2) -0.01(2) -0.026(17) 0.028(12)
C36_3 0.161(12) 0.180(10) 0.241(18) -0.017(15) -0.007(13) 0.026(9)
C37_3 0.135(8) 0.171(13) 0.156(14) 0.000(10) -0.019(10) -0.005(8)
N6_3 0.137(7) 0.183(8) 0.166(14) 0.002(7) -0.031(10) -0.002(8)
C38_3 0.143(8) 0.173(14) 0.162(15) 0.000(9) -0.026(10) -0.004(9)
C39_3 0.157(12) 0.181(17) 0.201(19) -0.021(11) -0.036(14) -0.005(13)
C40_3 0.162(15) 0.187(18) 0.22(2) -0.021(13) -0.042(15) -0.013(14)
C41_3 0.154(12) 0.174(18) 0.21(2) -0.002(11) -0.036(14) -0.022(13)
C42_3 0.143(7) 0.191(15) 0.191(17) -0.003(10) -0.032(11) -0.010(10)
C43_3 0.29(2) 0.23(2) 0.28(2) -0.064(17) -0.092(16) -0.023(19)
C44_3 0.25(4) 0.22(3) 0.29(4) -0.07(2) -0.07(3) 0.05(3)
C45_3 0.30(2) 0.27(2) 0.36(3) -0.05(2) -0.06(2) -0.05(2)
C46_3 0.34(3) 0.27(2) 0.41(3) -0.05(3) -0.02(3) -0.07(2)
C47_3 0.37(3) 0.29(3) 0.44(4) -0.02(3) 0.00(3) -0.06(3)
C48_3 0.36(3) 0.29(3) 0.45(4) -0.01(3) 0.00(3) -0.05(3)
C49_3 0.33(3) 0.30(3) 0.43(4) 0.01(3) -0.02(2) -0.04(3)
C50_3 0.31(3) 0.28(3) 0.40(3) -0.01(3) -0.03(2) -0.03(2)
C51_3 0.200(15) 0.181(18) 0.170(15) -0.015(12) -0.040(13) 0.012(12)
C60_3 0.135(6) 0.196(14) 0.201(16) 0.006(10) -0.030(9) -0.006(7)
C61_3 0.143(10) 0.24(2) 0.247(19) -0.011(18) 0.006(16) -0.033(14)
C62_3 0.172(18) 0.25(2) 0.250(19) -0.009(18) 0.018(16) -0.037(17)
C63_3 0.21(2) 0.26(2) 0.26(2) -0.02(2) 0.03(2) -0.03(2)
C64_3 0.24(3) 0.27(3) 0.26(2) -0.01(2) 0.05(2) -0.02(2)
C65_3 0.25(3) 0.27(3) 0.26(2) 0.00(2) 0.05(2) -0.02(2)
C66_3 0.25(2) 0.25(3) 0.25(2) 0.01(2) 0.05(3) -0.04(2)
C67_3 0.22(2) 0.24(2) 0.25(2) 0.00(2) 0.03(2) -0.05(2)
C68_3 0.160(15) 0.31(4) 0.32(3) -0.01(4) -0.04(2) -0.01(2)
N8_3 0.229(19) 0.184(10) 0.36(2) 0.022(18) -0.035(17) 0.039(12)
C80_3 0.184(15) 0.171(9) 0.28(2) -0.009(15) -0.019(14) 0.027(9)
C81_3 0.31(3) 0.183(11) 0.40(3) 0.03(2) -0.01(2) 0.028(16)
C82_3 0.36(4) 0.19(2) 0.47(5) 0.01(4) -0.03(3) 0.07(3)
C83_3 0.37(3) 0.22(2) 0.40(3) 0.06(2) 0.00(2) 0.01(2)
C84_3 0.40(3) 0.23(3) 0.39(3) 0.07(2) 0.02(3) -0.01(2)
C85_3 0.42(4) 0.24(3) 0.40(3) 0.08(3) 0.03(3) -0.01(3)
C86_3 0.43(4) 0.23(3) 0.40(4) 0.09(3) 0.02(3) -0.01(3)
C87_3 0.42(4) 0.23(3) 0.40(4) 0.09(3) 0.00(3) -0.01(2)
C88_3 0.40(3) 0.21(2) 0.40(3) 0.08(2) 0.00(3) 0.00(2)
N1_4 0.28(2) 0.26(2) 0.184(13) 0.082(12) -0.055(14) -0.025(17)
N3_4 0.154(14) 0.186(15) 0.185(15) 0.056(12) -0.029(10) -0.044(12)
C1_4 0.168(17) 0.214(16) 0.212(17) 0.075(12) -0.049(12) -0.049(14)
C2_4 0.177(19) 0.227(18) 0.211(19) 0.062(14) -0.059(14) -0.027(16)
C3_4 0.173(19) 0.237(19) 0.228(19) 0.079(15) -0.062(15) -0.035(17)
C4_4 0.187(18) 0.238(18) 0.238(18) 0.079(15) -0.064(15) -0.041(16)
C5_4 0.22(2) 0.230(19) 0.24(2) 0.093(15) -0.083(17) -0.043(17)
C6_4 0.21(2) 0.219(17) 0.234(19) 0.099(15) -0.069(16) -0.056(17)
O4_4 0.184(12) 0.219(13) 0.177(9) 0.065(10) -0.046(10) -0.022(9)
O5_4 0.154(11) 0.159(12) 0.140(8) 0.022(6) 0.002(7) -0.036(8)
C7_4 0.17(2) 0.23(2) 0.24(2) 0.078(17) -0.075(18) -0.061(16)
C8_4 0.15(2) 0.24(3) 0.24(3) 0.08(2) -0.06(2) -0.059(19)
C9_4 0.139(13) 0.165(14) 0.162(12) 0.041(10) -0.009(9) -0.029(9)
N2_4 0.144(12) 0.172(8) 0.157(11) 0.042(9) 0.001(9) -0.005(7)
C10_4 0.150(15) 0.181(14) 0.180(13) 0.060(10) -0.014(10) -0.028(9)
C11_4 0.181(19) 0.208(17) 0.216(18) 0.091(13) -0.038(15) -0.053(13)
C12_4 0.22(2) 0.222(19) 0.22(2) 0.099(14) -0.040(16) -0.052(15)
C13_4 0.22(2) 0.222(18) 0.202(18) 0.089(14) -0.032(15) -0.036(14)
C14_4 0.187(17) 0.205(15) 0.176(13) 0.066(10) -0.017(11) -0.019(11)
C15_4 0.212(16) 0.223(14) 0.175(11) 0.066(10) -0.035(11) -0.022(10)
C16_4 0.35(3) 0.30(2) 0.190(18) 0.036(17) -0.075(17) -0.03(2)
C17_4 0.43(5) 0.39(4) 0.20(4) 0.05(3) -0.13(3) 0.00(3)
C21_4 0.41(3) 0.34(3) 0.25(2) 0.006(19) -0.02(2) -0.02(2)
C22_4 0.44(3) 0.34(3) 0.28(3) 0.01(3) 0.02(3) -0.01(3)
C23_4 0.44(4) 0.36(3) 0.34(3) 0.00(3) 0.04(3) -0.01(3)
C24_4 0.44(4) 0.37(3) 0.36(3) -0.01(3) 0.04(3) -0.02(3)
C25_4 0.44(3) 0.37(3) 0.35(3) -0.03(3) 0.03(3) -0.02(3)
C26_4 0.42(3) 0.36(3) 0.31(3) -0.02(3) 0.01(3) -0.03(3)

loop_
_atom_type_symbol
_atom_type_description
_atom_type_scat_dispersion_real
_atom_type_scat_dispersion_imag
_atom_type_scat_source
C C 0.0192 0.0096 'International Tables Vol C Tables 4.2.6.8 and 6.1.1.4'
H H 0.0000 0.0000 'International Tables Vol C Tables 4.2.6.8 and 6.1.1.4'
N N 0.0330 0.0189 'International Tables Vol C Tables 4.2.6.8 and 6.1.1.4'
O O 0.0517 0.0336 'International Tables Vol C Tables 4.2.6.8 and 6.1.1.4'
Eu Eu -7.8218 13.1075 'International Tables Vol C Tables 4.2.6.8 and 6.1.1.4'
Cl Cl 0.3656 0.7105 'International Tables Vol C Tables 4.2.6.8 and 6.1.1.4'

loop_
_geom_angle_atom_site_label_1
_geom_angle_atom_site_label_2
_geom_angle_atom_site_label_3
_geom_angle
_geom_angle_site_symmetry_1
_geom_angle_site_symmetry_3
O2_1 Eu1 O2_1 77.2(5) 12_565 6_456
O2_1 Eu1 O2_1 77.2(5) 12_565 .
O2_1 Eu1 O2_1 77.2(5) 6_456 .
O2_1 Eu1 O1_1 151.6(6) 12_565 .
O2_1 Eu1 O1_1 91.0(5) 6_456 .
O2_1 Eu1 O1_1 125.8(5) . .
O2_1 Eu1 O1_1 91.0(5) 12_565 6_456
O2_1 Eu1 O1_1 125.8(5) 6_456 6_456
O2_1 Eu1 O1_1 151.6(6) . 6_456
O1_1 Eu1 O1_1 74.9(6) . 6_456
O2_1 Eu1 O1_1 125.8(6) 12_565 12_565
O2_1 Eu1 O1_1 151.6(6) 6_456 12_565
O2_1 Eu1 O1_1 91.0(5) . 12_565
O1_1 Eu1 O1_1 74.9(6) . 12_565
O1_1 Eu1 O1_1 74.9(6) 6_456 12_565
O2_1 Eu1 N2_1 62.4(5) 12_565 12_565
O2_1 Eu1 N2_1 137.1(5) 6_456 12_565
O2_1 Eu1 N2_1 80.5(5) . 12_565
O1_1 Eu1 N2_1 131.5(5) . 12_565
O1_1 Eu1 N2_1 71.1(5) 6_456 12_565
O1_1 Eu1 N2_1 63.5(5) 12_565 12_565
O2_1 Eu1 N2_1 80.5(5) 12_565 6_456
O2_1 Eu1 N2_1 62.4(5) 6_456 6_456
O2_1 Eu1 N2_1 137.1(5) . 6_456
O1_1 Eu1 N2_1 71.1(5) . 6_456
O1_1 Eu1 N2_1 63.5(5) 6_456 6_456
O1_1 Eu1 N2_1 131.5(5) 12_565 6_456
N2_1 Eu1 N2_1 119.75(5) 12_565 6_456
O2_1 Eu1 N2_1 137.1(5) 12_565 .
O2_1 Eu1 N2_1 80.5(5) 6_456 .
O2_1 Eu1 N2_1 62.4(5) . .
O1_1 Eu1 N2_1 63.5(5) . .
O1_1 Eu1 N2_1 131.5(5) 6_456 .
O1_1 Eu1 N2_1 71.1(5) 12_565 .
N2_1 Eu1 N2_1 119.75(5) 12_565 .
N2_1 Eu1 N2_1 119.75(5) 6_456 .
O4_1 Eu2 O5_1 91.7(5) . 12_565
O4_1 Eu2 O6_1 74.7(6) . 12_565
O5_1 Eu2 O6_1 127.7(5) 12_565 12_565
O4_1 Eu2 O2_2 151.0(5) . .
O5_1 Eu2 O2_2 73.6(5) 12_565 .
O6_1 Eu2 O2_2 94.4(6) 12_565 .
O4_1 Eu2 O1_2 77.8(5) . .
O5_1 Eu2 O1_2 152.1(5) 12_565 .
O6_1 Eu2 O1_2 74.8(5) 12_565 .
O2_2 Eu2 O1_2 126.0(5) . .
O4_1 Eu2 O3_1 126.0(5) . .
O5_1 Eu2 O3_1 76.6(4) 12_565 .
O6_1 Eu2 O3_1 150.6(5) 12_565 .
O2_2 Eu2 O3_1 75.7(5) . .
O1_2 Eu2 O3_1 88.7(5) . .
O4_1 Eu2 N8_1 77.7(6) . 12_565
O5_1 Eu2 N8_1 63.2(5) 12_565 12_565
O6_1 Eu2 N8_1 64.6(6) 12_565 12_565
O2_2 Eu2 N8_1 73.4(6) . 12_565
O1_2 Eu2 N8_1 136.7(5) . 12_565
O3_1 Eu2 N8_1 134.5(5) . 12_565
O4_1 Eu2 N2_2 132.8(5) . .
O5_1 Eu2 N2_2 135.0(5) 12_565 .
O6_1 Eu2 N2_2 70.6(6) 12_565 .
O2_2 Eu2 N2_2 63.4(5) . .
O1_2 Eu2 N2_2 63.1(6) . .
O3_1 Eu2 N2_2 80.3(5) . .
N8_1 Eu2 N2_2 113.2(7) 12_565 .
O4_1 Eu2 N5_1 63.1(6) . .
O5_1 Eu2 N5_1 77.9(5) 12_565 .
O6_1 Eu2 N5_1 131.7(6) 12_565 .
O2_2 Eu2 N5_1 133.9(5) . .
O1_2 Eu2 N5_1 74.2(5) . .
O3_1 Eu2 N5_1 62.9(5) . .
N8_1 Eu2 N5_1 123.1(6) 12_565 .
N2_2 Eu2 N5_1 123.6(6) . .
O4_1 Eu2 C61_1 70.7(7) . 12_565
O5_1 Eu2 C61_1 109.5(6) 12_565 12_565
O6_1 Eu2 C61_1 18.2(6) 12_565 12_565
O2_2 Eu2 C61_1 90.4(7) . 12_565
O1_2 Eu2 C61_1 91.5(6) . 12_565
O3_1 Eu2 C61_1 162.8(6) . 12_565
N8_1 Eu2 C61_1 46.6(6) 12_565 12_565
N2_2 Eu2 C61_1 84.4(7) . 12_565
N5_1 Eu2 C61_1 133.5(7) . 12_565
O4_1 Eu2 C55_1 90.7(6) . 12_565
O5_1 Eu2 C55_1 18.2(5) 12_565 12_565
O6_1 Eu2 C55_1 110.0(6) 12_565 12_565
O2_2 Eu2 C55_1 67.5(6) . 12_565
O1_2 Eu2 C55_1 166.0(6) . 12_565
O3_1 Eu2 C55_1 91.8(5) . 12_565
N8_1 Eu2 C55_1 45.5(6) 12_565 12_565
N2_2 Eu2 C55_1 130.8(6) . 12_565
N5_1 Eu2 C55_1 93.6(6) . 12_565
C61_1 Eu2 C55_1 92.1(6) 12_565 12_565
O4_1 Eu2 C46_1 18.4(6) . .
O5_1 Eu2 C46_1 87.9(6) 12_565 .
O6_1 Eu2 C46_1 91.2(6) 12_565 .
O2_2 Eu2 C46_1 160.1(5) . .
O1_2 Eu2 C46_1 73.9(6) . .
O3_1 Eu2 C46_1 107.6(6) . .
N8_1 Eu2 C46_1 92.0(7) 12_565 .
N2_2 Eu2 C46_1 136.2(6) . .
N5_1 Eu2 C46_1 44.7(6) . .
C61_1 Eu2 C46_1 88.9(7) 12_565 .
C55_1 Eu2 C46_1 92.6(6) 12_565 .
O5_3 Eu3 O4_4 74.3(9) 10_545 .
O5_3 Eu3 O4_3 74.9(8) 10_545 .
O4_4 Eu3 O4_3 78.2(8) . .
O5_3 Eu3 O5_4 93.4(8) 10_545 .
O4_4 Eu3 O5_4 125.4(7) . .
O4_3 Eu3 O5_4 150.5(7) . .
O5_3 Eu3 O3_3 149.6(7) 10_545 .
O4_4 Eu3 O3_3 88.9(8) . .
O4_3 Eu3 O3_3 126.9(8) . .
O5_4 Eu3 O3_3 75.6(7) . .
O5_3 Eu3 O1_3 127.3(7) 10_545 10_545
O4_4 Eu3 O1_3 152.3(8) . 10_545
O4_3 Eu3 O1_3 90.4(7) . 10_545
O5_4 Eu3 O1_3 75.0(6) . 10_545
O3_3 Eu3 O1_3 77.8(6) . 10_545
O5_3 Eu3 N2_4 73.2(7) 10_545 .
O4_4 Eu3 N2_4 62.7(8) . .
O4_3 Eu3 N2_4 134.7(7) . .
O5_4 Eu3 N2_4 62.8(6) . .
O3_3 Eu3 N2_4 76.6(7) . .
O1_3 Eu3 N2_4 134.7(6) 10_545 .
O5_3 Eu3 N7_3 63.3(7) 10_545 10_545
O4_4 Eu3 N7_3 134.4(8) . 10_545
O4_3 Eu3 N7_3 75.6(7) . 10_545
O5_4 Eu3 N7_3 75.0(6) . 10_545
O3_3 Eu3 N7_3 136.5(7) . 10_545
O1_3 Eu3 N7_3 64.1(7) 10_545 10_545
N2_4 Eu3 N7_3 115.9(7) . 10_545
O5_3 Eu3 N6_3 132.1(7) 10_545 .
O4_4 Eu3 N6_3 75.1(8) . .
O4_3 Eu3 N6_3 63.3(7) . .
O5_4 Eu3 N6_3 134.5(7) . .
O3_3 Eu3 N6_3 63.6(7) . .
O1_3 Eu3 N6_3 77.3(7) 10_545 .
N2_4 Eu3 N6_3 121.6(7) . .
N7_3 Eu3 N6_3 122.5(6) 10_545 .
O5_3 Eu3 C51_3 17.2(8) 10_545 10_545
O4_4 Eu3 C51_3 90.0(10) . 10_545
O4_3 Eu3 C51_3 70.7(10) . 10_545
O5_4 Eu3 C51_3 90.0(10) . 10_545
O3_3 Eu3 C51_3 161.5(9) . 10_545
O1_3 Eu3 C51_3 110.1(8) 10_545 10_545
N2_4 Eu3 C51_3 86.5(9) . 10_545
N7_3 Eu3 C51_3 46.2(8) 10_545 10_545
N6_3 Eu3 C51_3 133.6(9) . 10_545
O5_3 Eu3 C15_4 68.2(10) 10_545 .
O4_4 Eu3 C15_4 17.5(10) . .
O4_3 Eu3 C15_4 92.6(9) . .
O5_4 Eu3 C15_4 108.4(9) . .
O3_3 Eu3 C15_4 88.2(10) . .
O1_3 Eu3 C15_4 164.4(10) 10_545 .
N2_4 Eu3 C15_4 45.6(9) . .
N7_3 Eu3 C15_4 131.5(10) 10_545 .
N6_3 Eu3 C15_4 90.4(10) . .
C51_3 Eu3 C15_4 85.3(11) 10_545 .
O5_3 Eu3 C60_3 89.5(9) 10_545 .
O4_4 Eu3 C60_3 75.0(9) . .
O4_3 Eu3 C60_3 16.2(9) . .
O5_4 Eu3 C60_3 159.5(8) . .
O3_3 Eu3 C60_3 110.7(9) . .
O1_3 Eu3 C60_3 87.1(8) 10_545 .
N2_4 Eu3 C60_3 137.1(8) . .
N7_3 Eu3 C60_3 88.3(8) 10_545 .
N6_3 Eu3 C60_3 47.1(8) . .
C51_3 Eu3 C60_3 86.7(11) 10_545 .
C15_4 Eu3 C60_3 91.5(10) . .
O6_3 Eu4 O6_3 77.4(11) 7 10_545
O6_3 Eu4 O6_3 77.4(11) 7 .
O6_3 Eu4 O6_3 77.4(11) 10_545 .
O6_3 Eu4 O2_3 149.7(8) 7 .
O6_3 Eu4 O2_3 88.8(9) 10_545 .
O6_3 Eu4 O2_3 126.2(8) . .
O6_3 Eu4 O2_3 88.8(9) 7 10_545
O6_3 Eu4 O2_3 126.2(8) 10_545 10_545
O6_3 Eu4 O2_3 149.7(8) . 10_545
O2_3 Eu4 O2_3 77.6(8) . 10_545
O6_3 Eu4 O2_3 126.2(8) 7 7
O6_3 Eu4 O2_3 149.7(8) 10_545 7
O6_3 Eu4 O2_3 88.8(9) . 7
O2_3 Eu4 O2_3 77.6(8) . 7
O2_3 Eu4 O2_3 77.6(8) 10_545 7
O6_3 Eu4 N3_3 133.8(9) 7 .
O6_3 Eu4 N3_3 69.4(8) 10_545 .
O6_3 Eu4 N3_3 64.8(8) . .
O2_3 Eu4 N3_3 61.6(7) . .
O2_3 Eu4 N3_3 136.8(8) 10_545 .
O2_3 Eu4 N3_3 80.3(7) 7 .
O6_3 Eu4 N3_3 64.8(8) 7 7
O6_3 Eu4 N3_3 133.8(9) 10_545 7
O6_3 Eu4 N3_3 69.4(8) . 7
O2_3 Eu4 N3_3 136.8(8) . 7
O2_3 Eu4 N3_3 80.3(7) 10_545 7
O2_3 Eu4 N3_3 61.6(7) 7 7
N3_3 Eu4 N3_3 119.83(7) . 7
O6_3 Eu4 N3_3 69.4(8) 7 10_545
O6_3 Eu4 N3_3 64.8(8) 10_545 10_545
O6_3 Eu4 N3_3 133.8(9) . 10_545
O2_3 Eu4 N3_3 80.3(7) . 10_545
O2_3 Eu4 N3_3 61.6(7) 10_545 10_545
O2_3 Eu4 N3_3 136.8(8) 7 10_545
N3_3 Eu4 N3_3 119.83(7) . 10_545
N3_3 Eu4 N3_3 119.83(7) 7 10_545
O6_3 Eu4 C80_3 19.2(9) 7 7
O6_3 Eu4 C80_3 94.7(10) 10_545 7
O6_3 Eu4 C80_3 72.9(11) . 7
O2_3 Eu4 C80_3 160.8(10) . 7
O2_3 Eu4 C80_3 85.2(10) 10_545 7
O2_3 Eu4 C80_3 107.0(9) 7 7
N3_3 Eu4 C80_3 137.0(10) . 7
N3_3 Eu4 C80_3 45.6(9) 7 7
N3_3 Eu4 C80_3 84.2(9) 10_545 7
O6_3 Eu4 C80_3 72.9(11) 7 10_545
O6_3 Eu4 C80_3 19.2(9) 10_545 10_545
O6_3 Eu4 C80_3 94.7(10) . 10_545
O2_3 Eu4 C80_3 85.2(10) . 10_545
O2_3 Eu4 C80_3 107.0(9) 10_545 10_545
O2_3 Eu4 C80_3 160.8(10) 7 10_545
N3_3 Eu4 C80_3 84.2(9) . 10_545
N3_3 Eu4 C80_3 137.0(10) 7 10_545
N3_3 Eu4 C80_3 45.6(9) 10_545 10_545
C80_3 Eu4 C80_3 92.0(12) 7 10_545
O6_3 Eu4 C80_3 94.7(10) 7 .
O6_3 Eu4 C80_3 72.9(11) 10_545 .
O6_3 Eu4 C80_3 19.2(9) . .
O2_3 Eu4 C80_3 107.0(9) . .
O2_3 Eu4 C80_3 160.8(10) 10_545 .
O2_3 Eu4 C80_3 85.2(10) 7 .
N3_3 Eu4 C80_3 45.6(9) . .
N3_3 Eu4 C80_3 84.2(9) 7 .
N3_3 Eu4 C80_3 137.0(10) 10_545 .
C80_3 Eu4 C80_3 92.0(12) 7 .
C80_3 Eu4 C80_3 92.0(12) 10_545 .
C31_1 O1_1 Eu1 124.0(16) . .
C31_1 N1_1 C32_1 119(2) . .
C31_1 N1_1 H1A_1 120.4 . .
C32_1 N1_1 H1A_1 120.4 . .
C6_1 C1_1 C2_1 119(2) . .
C6_1 C1_1 N3_1 117(2) . .
C2_1 C1_1 N3_1 123(2) . .
C25_1 O2_1 Eu1 127.1(15) . .
C3_1 C2_1 C1_1 121(2) . .
C3_1 C2_1 H2_1 119.3 . .
C1_1 C2_1 H2_1 119.3 . .
C40_1 O3_1 Eu2 125.7(13) . .
C25_1 N3_1 C1_1 127(2) . .
C25_1 N3_1 H3A_1 116.5 . .
C1_1 N3_1 H3A_1 116.5 . .
C2_1 C3_1 C4_1 123(2) . .
C2_1 C3_1 H3_1 118.7 . .
C4_1 C3_1 H3_1 118.7 . .
C46_1 O4_1 Eu2 125.3(15) . .
C46_1 N4_1 C47_1 120(3) . .
C46_1 N4_1 H4A_1 120.0 . .
C47_1 N4_1 H4A_1 120.0 . .
C3_1 C4_1 C5_1 117(2) . .
C3_1 C4_1 C7_1 123(2) . .
C5_1 C4_1 C7_1 120(2) . .
C55_1 O5_1 Eu2 124.9(13) . 6_456
C41_1 N5_1 C45_1 121(2) . .
C41_1 N5_1 Eu2 119.1(14) . .
C45_1 N5_1 Eu2 119.3(15) . .
C4_1 C5_1 C6_1 121(2) . .
C4_1 C5_1 H5_1 119.7 . .
C6_1 C5_1 H5_1 119.7 . .
C61_1 O6_1 Eu2 123.7(16) . 6_456
C40_1 N6_1 C16_1 126.6(18) . .
C40_1 N6_1 H6A_1 116.7 . .
C16_1 N6_1 H6A_1 116.7 . .
C1_1 C6_1 C5_1 119(2) . .
C1_1 C6_1 H6_1 120.6 . .
C5_1 C6_1 H6_1 120.6 . .
C61_1 N7_1 C62_1 117(2) . .
C61_1 N7_1 H7A_1 121.5 . .
C62_1 N7_1 H7A_1 121.5 . .
C12_1 C7_1 C8_1 118(2) . .
C12_1 C7_1 C4_1 121(2) . .
C8_1 C7_1 C4_1 120.4(19) . .
C56_1 N8_1 C60_1 122(2) . .
C56_1 N8_1 Eu2 119.9(14) . 6_456
C60_1 N8_1 Eu2 117.7(15) . 6_456
C9_1 C8_1 C7_1 121(2) . .
C9_1 C8_1 H8_1 119.5 . .
C7_1 C8_1 H8_1 119.5 . .
C55_1 N9_1 C22_1 125.0(18) . .
C55_1 N9_1 H9A_1 117.5 . .
C22_1 N9_1 H9A_1 117.5 . .
C8_1 C9_1 C10_1 121(2) . .
C8_1 C9_1 C13_1 123(2) . .
C10_1 C9_1 C13_1 115.6(18) . .
C9_1 C10_1 C11_1 120.2(19) . .
C9_1 C10_1 H10_1 119.9 . .
C11_1 C10_1 H10_1 119.9 . .
C12_1 C11_1 C10_1 116.5(19) . .
C12_1 C11_1 C19_1 122.5(19) . .
C10_1 C11_1 C19_1 121.1(19) . .
C7_1 C12_1 C11_1 123(2) . .
C7_1 C12_1 H12_1 118.5 . .
C11_1 C12_1 H12_1 118.5 . .
C18_1 C13_1 C14_1 117(2) . .
C18_1 C13_1 C9_1 126(2) . .
C14_1 C13_1 C9_1 117.0(19) . .
C13_1 C14_1 C15_1 119(2) . .
C13_1 C14_1 H14_1 120.7 . .
C15_1 C14_1 H14_1 120.7 . .
C16_1 C15_1 C14_1 121(2) . .
C16_1 C15_1 H15_1 119.5 . .
C14_1 C15_1 H15_1 119.5 . .
C15_1 C16_1 C17_1 120(2) . .
C15_1 C16_1 N6_1 117(2) . .
C17_1 C16_1 N6_1 123(2) . .
C16_1 C17_1 C18_1 119(2) . .
C16_1 C17_1 H17_1 120.4 . .
C18_1 C17_1 H17_1 120.4 . .
C13_1 C18_1 C17_1 124(2) . .
C13_1 C18_1 H18_1 118.0 . .
C17_1 C18_1 H18_1 118.0 . .
C24_1 C19_1 C20_1 116(2) . .
C24_1 C19_1 C11_1 122(2) . .
C20_1 C19_1 C11_1 122(2) . .
C21_1 C20_1 C19_1 124(2) . .
C21_1 C20_1 H20_1 118.0 . .
C19_1 C20_1 H20_1 118.0 . .
C20_1 C21_1 C22_1 116(2) . .
C20_1 C21_1 H21_1 121.9 . .
C22_1 C21_1 H21_1 121.9 . .
C21_1 C22_1 C23_1 120(2) . .
C21_1 C22_1 N9_1 116(2) . .
C23_1 C22_1 N9_1 124(2) . .
C24_1 C23_1 C22_1 121(2) . .
C24_1 C23_1 H23_1 119.5 . .
C22_1 C23_1 H23_1 119.5 . .
C23_1 C24_1 C19_1 123(2) . .
C23_1 C24_1 H24_1 118.5 . .
C19_1 C24_1 H24_1 118.5 . .
O2_1 C25_1 N3_1 127(2) . .
O2_1 C25_1 C26_1 117(2) . .
N3_1 C25_1 C26_1 116(2) . .
C26_1 N2_1 C30_1 120.0 . .
C26_1 N2_1 Eu1 121.9(6) . .
C30_1 N2_1 Eu1 117.8(6) . .
C27_1 C26_1 N2_1 120.0 . .
C27_1 C26_1 C25_1 130.4(14) . .
N2_1 C26_1 C25_1 109.6(14) . .
C26_1 C27_1 C28_1 120.0 . .
C26_1 C27_1 H27_1 120.0 . .
C28_1 C27_1 H27_1 120.0 . .
C29_1 C28_1 C27_1 120.0 . .
C29_1 C28_1 H28_1 120.0 . .
C27_1 C28_1 H28_1 120.0 . .
C28_1 C29_1 C30_1 120.0 . .
C28_1 C29_1 H29_1 120.0 . .
C30_1 C29_1 H29_1 120.0 . .
C29_1 C30_1 N2_1 120.0 . .
C29_1 C30_1 C31_1 124.8(9) . .
N2_1 C30_1 C31_1 115.0(9) . .
O1_1 C31_1 N1_1 123(3) . .
O1_1 C31_1 C30_1 115.8(17) . .
N1_1 C31_1 C30_1 121(2) . .
C34_1 C32_1 C33_1 110(3) . .
C34_1 C32_1 N1_1 106(3) . .
C33_1 C32_1 N1_1 106(3) . .
C34_1 C32_1 H32_1 111.6 . .
C33_1 C32_1 H32_1 111.6 . .
N1_1 C32_1 H32_1 111.6 . .
C32_1 C33_1 H33A_1 109.5 . .
C32_1 C33_1 H33B_1 109.5 . .
H33A_1 C33_1 H33B_1 109.5 . .
C32_1 C33_1 H33C_1 109.5 . .
H33A_1 C33_1 H33C_1 109.5 . .
H33B_1 C33_1 H33C_1 109.5 . .
C35_1 C34_1 C39_1 120.0 . .
C35_1 C34_1 C32_1 112(3) . .
C39_1 C34_1 C32_1 127(3) . .
C34_1 C35_1 C36_1 120.0 . .
C34_1 C35_1 H35_1 120.0 . .
C36_1 C35_1 H35_1 120.0 . .
C37_1 C36_1 C35_1 120.0 . .
C37_1 C36_1 H36_1 120.0 . .
C35_1 C36_1 H36_1 120.0 . .
C36_1 C37_1 C38_1 120.0 . .
C36_1 C37_1 H37_1 120.0 . .
C38_1 C37_1 H37_1 120.0 . .
C39_1 C38_1 C37_1 120.0 . .
C39_1 C38_1 H38_1 120.0 . .
C37_1 C38_1 H38_1 120.0 . .
C38_1 C39_1 C34_1 120.0 . .
C38_1 C39_1 H39_1 120.0 . .
C34_1 C39_1 H39_1 120.0 . .
O3_1 C40_1 N6_1 126(2) . .
O3_1 C40_1 C41_1 115.2(19) . .
N6_1 C40_1 C41_1 119(2) . .
N5_1 C41_1 C42_1 120(2) . .
N5_1 C41_1 C40_1 114.0(19) . .
C42_1 C41_1 C40_1 126(2) . .
C43_1 C42_1 C41_1 122(2) . .
C43_1 C42_1 H42_1 118.8 . .
C41_1 C42_1 H42_1 118.8 . .
C42_1 C43_1 C44_1 114(2) . .
C42_1 C43_1 H43_1 123.2 . .
C44_1 C43_1 H43_1 123.2 . .
C45_1 C44_1 C43_1 124(2) . .
C45_1 C44_1 H44_1 118.2 . .
C43_1 C44_1 H44_1 118.2 . .
N5_1 C45_1 C44_1 119(2) . .
N5_1 C45_1 C46_1 113(2) . .
C44_1 C45_1 C46_1 128(2) . .
O4_1 C46_1 N4_1 118(2) . .
O4_1 C46_1 C45_1 119(2) . .
N4_1 C46_1 C45_1 123(3) . .
O4_1 C46_1 Eu2 36.3(11) . .
N4_1 C46_1 Eu2 155(2) . .
C45_1 C46_1 Eu2 82.6(13) . .
C49_1 C47_1 N4_1 107(3) . .
C49_1 C47_1 C48_1 113(3) . .
N4_1 C47_1 C48_1 108(3) . .
C49_1 C47_1 H47_1 109.6 . .
N4_1 C47_1 H47_1 109.6 . .
C48_1 C47_1 H47_1 109.6 . .
C47_1 C48_1 H48A_1 109.5 . .
C47_1 C48_1 H48B_1 109.5 . .
H48A_1 C48_1 H48B_1 109.5 . .
C47_1 C48_1 H48C_1 109.5 . .
H48A_1 C48_1 H48C_1 109.5 . .
H48B_1 C48_1 H48C_1 109.5 . .
C50_1 C49_1 C54_1 120.0 . .
C50_1 C49_1 C47_1 118(3) . .
C54_1 C49_1 C47_1 122(3) . .
C51_1 C50_1 C49_1 120.0 . .
C51_1 C50_1 H50_1 120.0 . .
C49_1 C50_1 H50_1 120.0 . .
C50_1 C51_1 C52_1 120.0 . .
C50_1 C51_1 H51_1 120.0 . .
C52_1 C51_1 H51_1 120.0 . .
C53_1 C52_1 C51_1 120.0 . .
C53_1 C52_1 H52_1 120.0 . .
C51_1 C52_1 H52_1 120.0 . .
C52_1 C53_1 C54_1 120.0 . .
C52_1 C53_1 H53_1 120.0 . .
C54_1 C53_1 H53_1 120.0 . .
C53_1 C54_1 C49_1 120.0 . .
C53_1 C54_1 H54_1 120.0 . .
C49_1 C54_1 H54_1 120.0 . .
O5_1 C55_1 N9_1 127(2) . .
O5_1 C55_1 C56_1 118.7(19) . .
N9_1 C55_1 C56_1 114.5(19) . .
O5_1 C55_1 Eu2 37.0(10) . 6_456
N9_1 C55_1 Eu2 160.2(15) . 6_456
C56_1 C55_1 Eu2 82.5(12) . 6_456
N8_1 C56_1 C57_1 120(2) . .
N8_1 C56_1 C55_1 111.7(19) . .
C57_1 C56_1 C55_1 128(2) . .
C58_1 C57_1 C56_1 118(3) . .
C58_1 C57_1 H57_1 121.1 . .
C56_1 C57_1 H57_1 121.1 . .
C57_1 C58_1 C59_1 124(3) . .
C57_1 C58_1 H58_1 118.2 . .
C59_1 C58_1 H58_1 118.2 . .
C58_1 C59_1 C60_1 116(2) . .
C58_1 C59_1 H59_1 122.2 . .
C60_1 C59_1 H59_1 122.2 . .
N8_1 C60_1 C59_1 120(2) . .
N8_1 C60_1 C61_1 113(2) . .
C59_1 C60_1 C61_1 126(2) . .
O6_1 C61_1 N7_1 127(3) . .
O6_1 C61_1 C60_1 120(2) . .
N7_1 C61_1 C60_1 113(2) . .
O6_1 C61_1 Eu2 38.1(11) . 6_456
N7_1 C61_1 Eu2 161(2) . 6_456
C60_1 C61_1 Eu2 82.3(13) . 6_456
C64_1 C62_1 C63_1 130(4) . .
C64_1 C62_1 N7_1 106(3) . .
C63_1 C62_1 N7_1 113(3) . .
C64_1 C62_1 H62_1 100.8 . .
C63_1 C62_1 H62_1 100.8 . .
N7_1 C62_1 H62_1 100.8 . .
C62_1 C63_1 H63A_1 109.5 . .
C62_1 C63_1 H63B_1 109.5 . .
H63A_1 C63_1 H63B_1 109.5 . .
C62_1 C63_1 H63C_1 109.5 . .
H63A_1 C63_1 H63C_1 109.5 . .
H63B_1 C63_1 H63C_1 109.5 . .
C65_1 C64_1 C69_1 120.0 . .
C65_1 C64_1 C62_1 118(3) . .
C69_1 C64_1 C62_1 122(3) . .
C64_1 C65_1 C66_1 120.0 . .
C64_1 C65_1 H65_1 120.0 . .
C66_1 C65_1 H65_1 120.0 . .
C67_1 C66_1 C65_1 120.0 . .
C67_1 C66_1 H66_1 120.0 . .
C65_1 C66_1 H66_1 120.0 . .
C68_1 C67_1 C66_1 120.0 . .
C68_1 C67_1 H67_1 120.0 . .
C66_1 C67_1 H67_1 120.0 . .
C67_1 C68_1 C69_1 120.0 . .
C67_1 C68_1 H68_1 120.0 . .
C69_1 C68_1 H68_1 120.0 . .
C68_1 C69_1 C64_1 120.0 . .
C68_1 C69_1 H69_1 120.0 . .
C64_1 C69_1 H69_1 120.0 . .
C15_2 O1_2 Eu2 125.2(14) . .
C15_2 N1_2 C16_2 121(2) . .
C15_2 N1_2 H1A_2 119.6 . .
C16_2 N1_2 H1A_2 119.6 . .
C9_2 O2_2 Eu2 125.9(14) . .
C10_2 N2_2 C14_2 120(2) . .
C10_2 N2_2 Eu2 121.3(15) . .
C14_2 N2_2 Eu2 118.5(16) . .
C9_2 N3_2 C1_2 125(2) . .
C9_2 N3_2 H3A_2 117.6 . .
C1_2 N3_2 H3A_2 117.6 . .
C2_2 C1_2 C6_2 120.0 . .
C2_2 C1_2 N3_2 115.5(14) . .
C6_2 C1_2 N3_2 124.4(14) . .
C3_2 C2_2 C1_2 120.0 . .
C3_2 C2_2 H2_2 120.0 . .
C1_2 C2_2 H2_2 120.0 . .
C2_2 C3_2 C4_2 120.0 . .
C2_2 C3_2 H3_2 120.0 . .
C4_2 C3_2 H3_2 120.0 . .
C5_2 C4_2 C3_2 120.0 . .
C5_2 C4_2 C51_2 124.6(15) . .
C3_2 C4_2 C51_2 114.6(16) . .
C4_2 C5_2 C6_2 120.0 . .
C4_2 C5_2 H5_2 120.0 . .
C6_2 C5_2 H5_2 120.0 . .
C5_2 C6_2 C1_2 120.0 . .
C5_2 C6_2 H6_2 120.0 . .
C1_2 C6_2 H6_2 120.0 . .
O2_2 C9_2 N3_2 125(2) . .
O2_2 C9_2 C10_2 118(2) . .
N3_2 C9_2 C10_2 116(2) . .
C11_2 C10_2 N2_2 124(2) . .
C11_2 C10_2 C9_2 125(2) . .
N2_2 C10_2 C9_2 111(2) . .
C10_2 C11_2 C12_2 115(3) . .
C10_2 C11_2 H11_2 122.4 . .
C12_2 C11_2 H11_2 122.4 . .
C13_2 C12_2 C11_2 120(3) . .
C13_2 C12_2 H12_2 120.0 . .
C11_2 C12_2 H12_2 120.0 . .
C12_2 C13_2 C14_2 122(3) . .
C12_2 C13_2 H13_2 119.0 . .
C14_2 C13_2 H13_2 119.0 . .
N2_2 C14_2 C13_2 118(2) . .
N2_2 C14_2 C15_2 113(2) . .
C13_2 C14_2 C15_2 128(2) . .
O1_2 C15_2 N1_2 123(2) . .
O1_2 C15_2 C14_2 117(2) . .
N1_2 C15_2 C14_2 120(2) . .
C18_2 C16_2 N1_2 114(2) . .
C18_2 C16_2 C17_2 112(2) . .
N1_2 C16_2 C17_2 105(2) . .
C18_2 C16_2 H16_2 108.3 . .
N1_2 C16_2 H16_2 108.3 . .
C17_2 C16_2 H16_2 108.3 . .
C16_2 C17_2 H17A_2 109.5 . .
C16_2 C17_2 H17B_2 109.5 . .
H17A_2 C17_2 H17B_2 109.5 . .
C16_2 C17_2 H17C_2 109.5 . .
H17A_2 C17_2 H17C_2 109.5 . .
H17B_2 C17_2 H17C_2 109.5 . .
C19_2 C18_2 C23_2 120.0 . .
C19_2 C18_2 C16_2 119(2) . .
C23_2 C18_2 C16_2 121(2) . .
C20_2 C19_2 C18_2 120.0 . .
C20_2 C19_2 H19_2 120.0 . .
C18_2 C19_2 H19_2 120.0 . .
C19_2 C20_2 C21_2 120.0 . .
C19_2 C20_2 H20_2 120.0 . .
C21_2 C20_2 H20_2 120.0 . .
C22_2 C21_2 C20_2 120.0 . .
C22_2 C21_2 H21_2 120.0 . .
C20_2 C21_2 H21_2 120.0 . .
C21_2 C22_2 C23_2 120.0 . .
C21_2 C22_2 H22_2 120.0 . .
C23_2 C22_2 H22_2 120.0 . .
C22_2 C23_2 C18_2 120.0 . .
C22_2 C23_2 H23_2 120.0 . .
C18_2 C23_2 H23_2 120.0 . .
C52_2 C51_2 C52_2 119(3) 12_565 .
C52_2 C51_2 C4_2 117(2) 12_565 .
C52_2 C51_2 C4_2 122(2) . .
C51_2 C52_2 C51_2 121(3) 6_456 .
C51_2 C52_2 H52_2 119.7 6_456 .
C51_2 C52_2 H52_2 119.7 . .
C25_3 O1_3 Eu3 124(2) . 7
C51_3 N1_3 C43_3 109(3) . .
C51_3 N1_3 H1A_3 125.5 . .
C43_3 N1_3 H1A_3 125.5 . .
C2_3 C1_3 C6_3 118(3) . .
C2_3 C1_3 N2_3 122(3) . .
C6_3 C1_3 N2_3 119(3) . .
C31_3 O2_3 Eu4 130(2) . .
C25_3 N2_3 C1_3 124(3) . .
C25_3 N2_3 H2A_3 117.9 . .
C1_3 N2_3 H2A_3 117.9 . .
C1_3 C2_3 C3_3 124(3) . .
C1_3 C2_3 H2_3 117.8 . .
C3_3 C2_3 H2_3 117.8 . .
C37_3 O3_3 Eu3 127.2(19) . .
C4_3 C3_3 C2_3 117(3) . .
C4_3 C3_3 H3_3 121.3 . .
C2_3 C3_3 H3_3 121.3 . .
C60_3 O4_3 Eu3 129(2) . .
C31_3 N4_3 C16_3 125(3) . .
C31_3 N4_3 H4A_3 117.4 . .
C16_3 N4_3 H4A_3 117.4 . .
C3_3 C4_3 C5_3 117(3) . .
C3_3 C4_3 C7_3 121(3) . .
C5_3 C4_3 C7_3 120(3) . .
C51_3 O5_3 Eu3 127(3) . 7
C37_3 N5_3 C22_3 123(3) . .
C37_3 N5_3 H5A_3 118.4 . .
C22_3 N5_3 H5A_3 118.4 . .
C6_3 C5_3 C4_3 120(3) . .
C6_3 C5_3 H5_3 120.2 . .
C4_3 C5_3 H5_3 120.2 . .
C80_3 O6_3 Eu4 123(3) . .
C1_3 C6_3 C5_3 123(3) . .
C1_3 C6_3 H6_3 118.7 . .
C5_3 C6_3 H6_3 118.7 . .
C60_3 N9_3 C61_3 107(3) . .
C60_3 N9_3 H9_3 126.3 . .
C61_3 N9_3 H9_3 126.3 . .
C8_3 C7_3 C12_3 120.0 . .
C8_3 C7_3 C4_3 120.7(17) . .
C12_3 C7_3 C4_3 119.0(18) . .
C9_3 C8_3 C7_3 120.0 . .
C9_3 C8_3 H8_3 120.0 . .
C7_3 C8_3 H8_3 120.0 . .
C8_3 C9_3 C10_3 120.0 . .
C8_3 C9_3 C13_3 122.8(19) . .
C10_3 C9_3 C13_3 117.1(19) . .
C11_3 C10_3 C9_3 120.0 . .
C11_3 C10_3 H10_3 120.0 . .
C9_3 C10_3 H10_3 120.0 . .
C12_3 C11_3 C10_3 120.0 . .
C12_3 C11_3 C19_3 121.5(19) . .
C10_3 C11_3 C19_3 118.4(19) . .
C11_3 C12_3 C7_3 120.0 . .
C11_3 C12_3 H12_3 120.0 . .
C7_3 C12_3 H12_3 120.0 . .
C18_3 C13_3 C14_3 119(3) . .
C18_3 C13_3 C9_3 118(3) . .
C14_3 C13_3 C9_3 121(3) . .
C15_3 C14_3 C13_3 118(3) . .
C15_3 C14_3 H14_3 121.2 . .
C13_3 C14_3 H14_3 121.2 . .
C16_3 C15_3 C14_3 124(3) . .
C16_3 C15_3 H15_3 118.1 . .
C14_3 C15_3 H15_3 118.1 . .
C17_3 C16_3 C15_3 118(3) . .
C17_3 C16_3 N4_3 124(3) . .
C15_3 C16_3 N4_3 118(3) . .
C16_3 C17_3 C18_3 121(3) . .
C16_3 C17_3 H17_3 119.6 . .
C18_3 C17_3 H17_3 119.6 . .
C13_3 C18_3 C17_3 119(3) . .
C13_3 C18_3 H18_3 120.3 . .
C17_3 C18_3 H18_3 120.3 . .
C20_3 C19_3 C24_3 113(3) . .
C20_3 C19_3 C11_3 124(3) . .
C24_3 C19_3 C11_3 123(3) . .
C19_3 C20_3 C21_3 120(3) . .
C19_3 C20_3 H20_3 119.9 . .
C21_3 C20_3 H20_3 119.9 . .
C20_3 C21_3 C22_3 122(3) . .
C20_3 C21_3 H21_3 119.1 . .
C22_3 C21_3 H21_3 119.1 . .
C23_3 C22_3 N5_3 128(3) . .
C23_3 C22_3 C21_3 119(3) . .
N5_3 C22_3 C21_3 113(3) . .
C22_3 C23_3 C24_3 119(3) . .
C22_3 C23_3 H23_3 120.3 . .
C24_3 C23_3 H23_3 120.3 . .
C23_3 C24_3 C19_3 126(3) . .
C23_3 C24_3 H24_3 116.9 . .
C19_3 C24_3 H24_3 116.9 . .
O1_3 C25_3 N2_3 122(3) . .
O1_3 C25_3 C26_3 120(3) . .
N2_3 C25_3 C26_3 117(3) . .
O1_3 C25_3 Eu3 38.0(15) . 7
N2_3 C25_3 Eu3 156(2) . 7
C26_3 C25_3 Eu3 82.6(15) . 7
C26_3 N7_3 C30_3 120.0 . .
C26_3 N7_3 Eu3 118.0(11) . 7
C30_3 N7_3 Eu3 121.5(11) . 7
N7_3 C26_3 C27_3 120.0 . .
N7_3 C26_3 C25_3 112.7(19) . .
C27_3 C26_3 C25_3 127.3(19) . .
C28_3 C27_3 C26_3 120.0 . .
C28_3 C27_3 H27_3 120.0 . .
C26_3 C27_3 H27_3 120.0 . .
C27_3 C28_3 C29_3 120.0 . .
C27_3 C28_3 H28_3 120.0 . .
C29_3 C28_3 H28_3 120.0 . .
C28_3 C29_3 C30_3 120.0 . .
C28_3 C29_3 H29_3 120.0 . .
C30_3 C29_3 H29_3 120.0 . .
C29_3 C30_3 N7_3 120.0 . .
C29_3 C30_3 C51_3 134(2) . .
N7_3 C30_3 C51_3 106(2) . .
O2_3 C31_3 N4_3 128(3) . .
O2_3 C31_3 C32_3 116(3) . .
N4_3 C31_3 C32_3 117(3) . .
C32_3 N3_3 C36_3 120.0 . .
C32_3 N3_3 Eu4 119.3(12) . .
C36_3 N3_3 Eu4 119.2(12) . .
N3_3 C32_3 C33_3 120.0 . .
N3_3 C32_3 C31_3 111(2) . .
C33_3 C32_3 C31_3 129(2) . .
C34_3 C33_3 C32_3 120.0 . .
C34_3 C33_3 H33_3 120.0 . .
C32_3 C33_3 H33_3 120.0 . .
C33_3 C34_3 C35_3 120.0 . .
C33_3 C34_3 H34_3 120.0 . .
C35_3 C34_3 H34_3 120.0 . .
C36_3 C35_3 C34_3 120.0 . .
C36_3 C35_3 H35_3 120.0 . .
C34_3 C35_3 H35_3 120.0 . .
C35_3 C36_3 N3_3 120.0 . .
C35_3 C36_3 C80_3 131(2) . .
N3_3 C36_3 C80_3 109(2) . .
O3_3 C37_3 N5_3 128(3) . .
O3_3 C37_3 C38_3 115(3) . .
N5_3 C37_3 C38_3 116(3) . .
C38_3 N6_3 C42_3 120.0 . .
C38_3 N6_3 Eu3 119.8(11) . .
C42_3 N6_3 Eu3 119.6(11) . .
C39_3 C38_3 N6_3 120.0 . .
C39_3 C38_3 C37_3 129.1(19) . .
N6_3 C38_3 C37_3 110.9(19) . .
C38_3 C39_3 C40_3 120.0 . .
C38_3 C39_3 H39_3 120.0 . .
C40_3 C39_3 H39_3 120.0 . .
C41_3 C40_3 C39_3 120.0 . .
C41_3 C40_3 H40_3 120.0 . .
C39_3 C40_3 H40_3 120.0 . .
C40_3 C41_3 C42_3 120.0 . .
C40_3 C41_3 H41_3 120.0 . .
C42_3 C41_3 H41_3 120.0 . .
C41_3 C42_3 N6_3 120.0 . .
C41_3 C42_3 C60_3 132(2) . .
N6_3 C42_3 C60_3 108(2) . .
C45_3 C43_3 C44_3 142(4) . .
C45_3 C43_3 N1_3 100(3) . .
C44_3 C43_3 N1_3 108(3) . .
C45_3 C43_3 H43_3 99.8 . .
C44_3 C43_3 H43_3 99.8 . .
N1_3 C43_3 H43_3 99.8 . .
C43_3 C44_3 H44A_3 109.5 . .
C43_3 C44_3 H44B_3 109.5 . .
H44A_3 C44_3 H44B_3 109.5 . .
C43_3 C44_3 H44C_3 109.5 . .
H44A_3 C44_3 H44C_3 109.5 . .
H44B_3 C44_3 H44C_3 109.5 . .
C46_3 C45_3 C50_3 120.0 . .
C46_3 C45_3 C43_3 119.2(12) . .
C50_3 C45_3 C43_3 119.8(12) . .
C47_3 C46_3 C45_3 120.0 . .
C47_3 C46_3 H46_3 120.0 . .
C45_3 C46_3 H46_3 120.0 . .
C46_3 C47_3 C48_3 120.0 . .
C46_3 C47_3 H47_3 120.0 . .
C48_3 C47_3 H47_3 120.0 . .
C49_3 C48_3 C47_3 120.0 . .
C49_3 C48_3 H48_3 120.0 . .
C47_3 C48_3 H48_3 120.0 . .
C48_3 C49_3 C50_3 120.0 . .
C48_3 C49_3 H49_3 120.0 . .
C50_3 C49_3 H49_3 120.0 . .
C49_3 C50_3 C45_3 120.0 . .
C49_3 C50_3 H50_3 120.0 . .
C45_3 C50_3 H50_3 120.0 . .
O5_3 C51_3 N1_3 135(4) . .
O5_3 C51_3 C30_3 121(3) . .
N1_3 C51_3 C30_3 104(3) . .
O5_3 C51_3 Eu3 35.5(19) . 7
N1_3 C51_3 Eu3 168(3) . 7
C30_3 C51_3 Eu3 86.3(19) . 7
O4_3 C60_3 N9_3 132(4) . .
O4_3 C60_3 C42_3 119(3) . .
N9_3 C60_3 C42_3 108(3) . .
O4_3 C60_3 Eu3 34.4(17) . .
N9_3 C60_3 Eu3 165(3) . .
C42_3 C60_3 Eu3 84.5(16) . .
C62_3 C61_3 N9_3 114(5) . .
C62_3 C61_3 C68_3 117(4) . .
N9_3 C61_3 C68_3 102(4) . .
C62_3 C61_3 H61_3 108.0 . .
N9_3 C61_3 H61_3 108.0 . .
C68_3 C61_3 H61_3 108.0 . .
C63_3 C62_3 C61_3 121(7) . .
C63_3 C62_3 C67_3 108(6) . .
C61_3 C62_3 C67_3 131(6) . .
C64_3 C63_3 C62_3 120(8) . .
C64_3 C63_3 H63_3 120.2 . .
C62_3 C63_3 H63_3 120.2 . .
C63_3 C64_3 C65_3 128(7) . .
C63_3 C64_3 H64_3 115.8 . .
C65_3 C64_3 H64_3 115.8 . .
C66_3 C65_3 C64_3 113(7) . .
C66_3 C65_3 H65_3 123.5 . .
C64_3 C65_3 H65_3 123.5 . .
C65_3 C66_3 C67_3 118(7) . .
C65_3 C66_3 H66_3 121.1 . .
C67_3 C66_3 H66_3 121.1 . .
C66_3 C67_3 C62_3 126(7) . .
C66_3 C67_3 H67_3 117.0 . .
C62_3 C67_3 H67_3 117.0 . .
C61_3 C68_3 H68A_3 109.5 . .
C61_3 C68_3 H68B_3 109.5 . .
H68A_3 C68_3 H68B_3 109.5 . .
C61_3 C68_3 H68C_3 109.5 . .
H68A_3 C68_3 H68C_3 109.5 . .
H68B_3 C68_3 H68C_3 109.5 . .
C80_3 N8_3 C81_3 126(4) . .
C80_3 N8_3 H8A_3 116.9 . .
C81_3 N8_3 H8A_3 116.9 . .
O6_3 C80_3 N8_3 120(4) . .
O6_3 C80_3 C36_3 121(4) . .
N8_3 C80_3 C36_3 119(4) . .
O6_3 C80_3 Eu4 37.7(18) . .
N8_3 C80_3 Eu4 157(3) . .
C36_3 C80_3 Eu4 84(2) . .
C83_3 C81_3 C82_3 121(5) . .
C83_3 C81_3 N8_3 103(4) . .
C82_3 C81_3 N8_3 104(4) . .
C83_3 C81_3 H81_3 109.7 . .
C82_3 C81_3 H81_3 109.7 . .
N8_3 C81_3 H81_3 109.7 . .
C81_3 C82_3 H82A_3 109.5 . .
C81_3 C82_3 H82B_3 109.5 . .
H82A_3 C82_3 H82B_3 109.5 . .
C81_3 C82_3 H82C_3 109.5 . .
H82A_3 C82_3 H82C_3 109.5 . .
H82B_3 C82_3 H82C_3 109.5 . .
C84_3 C83_3 C88_3 120.0 . .
C84_3 C83_3 C81_3 137(5) . .
C88_3 C83_3 C81_3 102(5) . .
C85_3 C84_3 C83_3 120.0 . .
C85_3 C84_3 H84_3 120.0 . .
C83_3 C84_3 H84_3 120.0 . .
C84_3 C85_3 C86_3 120.0 . .
C84_3 C85_3 H85_3 120.0 . .
C86_3 C85_3 H85_3 120.0 . .
C85_3 C86_3 C87_3 120.0 . .
C85_3 C86_3 H86_3 120.0 . .
C87_3 C86_3 H86_3 120.0 . .
C88_3 C87_3 C86_3 120.0 . .
C88_3 C87_3 H87_3 120.0 . .
C86_3 C87_3 H87_3 120.0 . .
C87_3 C88_3 C83_3 120.0 . .
C87_3 C88_3 H88_3 120.0 . .
C83_3 C88_3 H88_3 120.0 . .
C15_4 N1_4 C16_4 117(4) . .
C15_4 N1_4 H1A_4 121.5 . .
C16_4 N1_4 H1A_4 121.5 . .
C9_4 N3_4 C1_4 126(2) . .
C9_4 N3_4 H3A_4 117.2 . .
C1_4 N3_4 H3A_4 117.2 . .
C2_4 C1_4 C6_4 120.0 . .
C2_4 C1_4 N3_4 115(2) . .
C6_4 C1_4 N3_4 125(2) . .
C1_4 C2_4 C3_4 120.0 . .
C1_4 C2_4 H2_4 120.0 . .
C3_4 C2_4 H2_4 120.0 . .
C2_4 C3_4 C4_4 120.0 . .
C2_4 C3_4 H3_4 120.0 . .
C4_4 C3_4 H3_4 120.0 . .
C5_4 C4_4 C3_4 120.0 . .
C5_4 C4_4 C7_4 119(2) . .
C3_4 C4_4 C7_4 120(3) . .
C4_4 C5_4 C6_4 120.0 . .
C4_4 C5_4 H5_4 120.0 . .
C6_4 C5_4 H5_4 120.0 . .
C5_4 C6_4 C1_4 120.0 . .
C5_4 C6_4 H6_4 120.0 . .
C1_4 C6_4 H6_4 120.0 . .
C15_4 O4_4 Eu3 127(3) . .
C9_4 O5_4 Eu3 126.9(19) . .
C8_4 C7_4 C8_4 115(4) 7 .
C8_4 C7_4 C4_4 119(4) 7 .
C8_4 C7_4 C4_4 125(4) . .
C7_4 C8_4 C7_4 125(4) 10_545 .
C7_4 C8_4 H8_4 117.6 10_545 .
C7_4 C8_4 H8_4 117.6 . .
O5_4 C9_4 N3_4 125(3) . .
O5_4 C9_4 C10_4 115(3) . .
N3_4 C9_4 C10_4 120(3) . .
C10_4 N2_4 C14_4 120.0 . .
C10_4 N2_4 Eu3 118.2(11) . .
C14_4 N2_4 Eu3 120.8(10) . .
N2_4 C10_4 C11_4 120.0 . .
N2_4 C10_4 C9_4 114(2) . .
C11_4 C10_4 C9_4 125.7(19) . .
C12_4 C11_4 C10_4 120.0 . .
C12_4 C11_4 H11_4 120.0 . .
C10_4 C11_4 H11_4 120.0 . .
C13_4 C12_4 C11_4 120.0 . .
C13_4 C12_4 H12_4 120.0 . .
C11_4 C12_4 H12_4 120.0 . .
C12_4 C13_4 C14_4 120.0 . .
C12_4 C13_4 H13_4 120.0 . .
C14_4 C13_4 H13_4 120.0 . .
C13_4 C14_4 N2_4 120.0 . .
C13_4 C14_4 C15_4 133(2) . .
N2_4 C14_4 C15_4 107(2) . .
O4_4 C15_4 N1_4 125(4) . .
O4_4 C15_4 C14_4 120(3) . .
N1_4 C15_4 C14_4 114(3) . .
O4_4 C15_4 Eu3 35.3(18) . .
N1_4 C15_4 Eu3 160(3) . .
C14_4 C15_4 Eu3 85.4(18) . .
C17_4 C16_4 N1_4 106(4) . .
C17_4 C16_4 C21_4 103(4) . .
N1_4 C16_4 C21_4 105(3) . .
C17_4 C16_4 H16_4 114.2 . .
N1_4 C16_4 H16_4 114.2 . .
C21_4 C16_4 H16_4 114.2 . .
C16_4 C17_4 H17A_4 109.5 . .
C16_4 C17_4 H17B_4 109.5 . .
H17A_4 C17_4 H17B_4 109.5 . .
C16_4 C17_4 H17C_4 109.5 . .
H17A_4 C17_4 H17C_4 109.5 . .
H17B_4 C17_4 H17C_4 109.5 . .
C22_4 C21_4 C26_4 120.0 . .
C22_4 C21_4 C16_4 118.0(13) . .
C26_4 C21_4 C16_4 117.8(13) . .
C21_4 C22_4 C23_4 120.0 . .
C21_4 C22_4 H22_4 120.0 . .
C23_4 C22_4 H22_4 120.0 . .
C24_4 C23_4 C22_4 120.0 . .
C24_4 C23_4 H23_4 120.0 . .
C22_4 C23_4 H23_4 120.0 . .
C23_4 C24_4 C25_4 120.0 . .
C23_4 C24_4 H24_4 120.0 . .
C25_4 C24_4 H24_4 120.0 . .
C26_4 C25_4 C24_4 120.0 . .
C26_4 C25_4 H25_4 120.0 . .
C24_4 C25_4 H25_4 120.0 . .
C25_4 C26_4 C21_4 120.0 . .
C25_4 C26_4 H26_4 120.0 . .
C21_4 C26_4 H26_4 120.0 . .
O3_5 Cl1_5 O4_5 111.6(11) . .
O3_5 Cl1_5 O2_5 109.7(11) . .
O4_5 Cl1_5 O2_5 109.9(11) . .
O3_5 Cl1_5 O1_5 109.9(11) . .
O4_5 Cl1_5 O1_5 108.8(11) . .
O2_5 Cl1_5 O1_5 107.0(11) . .
O5_5 Cl2_5 O6_5 106.8(16) . .
O5_5 Cl2_5 O8_5 112.2(17) . .
O6_5 Cl2_5 O8_5 111.1(16) . .
O5_5 Cl2_5 O7_5 111.4(16) . .
O6_5 Cl2_5 O7_5 104.5(14) . .
O8_5 Cl2_5 O7_5 110.4(15) . .
O10_5 Cl3_5 O11_5 114(2) . .
O10_5 Cl3_5 O9_5 105.6(19) . .
O11_5 Cl3_5 O9_5 111(2) . .
O10_5 Cl3_5 O12_5 117(2) . .
O11_5 Cl3_5 O12_5 104(2) . .
O9_5 Cl3_5 O12_5 105(2) . .
O13_5 Cl4_5 O14_5 114(3) . .
O13_5 Cl4_5 O16_5 113(3) . .
O14_5 Cl4_5 O16_5 111(3) . .
O13_5 Cl4_5 O15_5 114(3) . .
O14_5 Cl4_5 O15_5 102(3) . .
O16_5 Cl4_5 O15_5 102(3) . .
O18_5 Cl5_5 O19_5 116(3) . .
O18_5 Cl5_5 O17_5 103(3) . .
O19_5 Cl5_5 O17_5 115(3) . .
O18_5 Cl5_5 O20_5 111(3) . .
O19_5 Cl5_5 O20_5 102(3) . .
O17_5 Cl5_5 O20_5 109(3) . .
O22_5 Cl6_5 O21_5 103(2) . .
O22_5 Cl6_5 O23_5 112(2) . .
O21_5 Cl6_5 O23_5 112(2) . .
O22_5 Cl6_5 O24_5 116(3) . .
O21_5 Cl6_5 O24_5 110(2) . .
O23_5 Cl6_5 O24_5 104(2) . .
O26_5 Cl7_5 O28_5 117(2) . .
O26_5 Cl7_5 O25_5 104(2) . .
O28_5 Cl7_5 O25_5 116(2) . .
O26_5 Cl7_5 O27_5 102(2) . .
O28_5 Cl7_5 O27_5 105(2) . .
O25_5 Cl7_5 O27_5 112(2) . .
O29_5 Cl8_5 O29_5 106.5(15) 10_545 7
O29_5 Cl8_5 O29_5 106.5(15) 10_545 .
O29_5 Cl8_5 O29_5 106.5(15) 7 .
O29_5 Cl8_5 O30_5 112.3(13) 10_545 .
O29_5 Cl8_5 O30_5 112.3(13) 7 .
O29_5 Cl8_5 O30_5 112.3(13) . .
O32_5 Cl9_5 O32_5 115.9(14) 6_456 12_565
O32_5 Cl9_5 O32_5 115.9(14) 6_456 .
O32_5 Cl9_5 O32_5 115.9(14) 12_565 .
O32_5 Cl9_5 O31_5 102(2) 6_456 .
O32_5 Cl9_5 O31_5 102(2) 12_565 .
O32_5 Cl9_5 O31_5 102(2) . .
O33_5 Cl10_5 O34_5 101(2) . .
O33_5 Cl10_5 O34_5 101(2) . 7
O34_5 Cl10_5 O34_5 116.4(13) . 7
O33_5 Cl10_5 O34_5 101(2) . 10_545
O34_5 Cl10_5 O34_5 116.4(13) . 10_545
O34_5 Cl10_5 O34_5 116.4(13) 7 10_545

loop_
_geom_bond_atom_site_label_1
_geom_bond_atom_site_label_2
_geom_bond_distance
_geom_bond_site_symmetry_2
Eu1 O2_1 2.408(14) 12_565
Eu1 O2_1 2.408(14) 6_456
Eu1 O2_1 2.408(14) .
Eu1 O1_1 2.416(15) .
Eu1 O1_1 2.416(15) 6_456
Eu1 O1_1 2.416(15) 12_565
Eu1 N2_1 2.493(11) 12_565
Eu1 N2_1 2.493(11) 6_456
Eu1 N2_1 2.493(11) .
Eu2 O4_1 2.370(15) .
Eu2 O5_1 2.378(14) 12_565
Eu2 O6_1 2.398(15) 12_565
Eu2 O2_2 2.402(14) .
Eu2 O1_2 2.402(13) .
Eu2 O3_1 2.433(13) .
Eu2 N8_1 2.535(18) 12_565
Eu2 N2_2 2.538(19) .
Eu2 N5_1 2.562(17) .
Eu2 C61_1 3.23(2) 12_565
Eu2 C55_1 3.24(2) 12_565
Eu2 C46_1 3.26(3) .
Eu3 O5_3 2.33(2) 10_545
Eu3 O4_4 2.34(2) .
Eu3 O4_3 2.37(2) .
Eu3 O5_4 2.398(19) .
Eu3 O3_3 2.42(2) .
Eu3 O1_3 2.421(19) 10_545
Eu3 N2_4 2.512(15) .
Eu3 N7_3 2.517(14) 10_545
Eu3 N6_3 2.566(15) .
Eu3 C51_3 3.20(4) 10_545
Eu3 C15_4 3.22(4) .
Eu3 C60_3 3.24(4) .
Eu4 O6_3 2.36(2) 7
Eu4 O6_3 2.36(2) 10_545
Eu4 O6_3 2.36(2) .
Eu4 O2_3 2.358(19) .
Eu4 O2_3 2.358(19) 10_545
Eu4 O2_3 2.358(19) 7
Eu4 N3_3 2.512(16) .
Eu4 N3_3 2.512(16) 7
Eu4 N3_3 2.512(16) 10_545
Eu4 C80_3 3.23(4) 7
Eu4 C80_3 3.23(4) 10_545
Eu4 C80_3 3.23(4) .
O1_1 C31_1 1.25(3) .
N1_1 C31_1 1.28(3) .
N1_1 C32_1 1.62(4) .
N1_1 H1A_1 0.8600 .
C1_1 C6_1 1.36(3) .
C1_1 C2_1 1.41(3) .
C1_1 N3_1 1.45(3) .
O2_1 C25_1 1.22(3) .
C2_1 C3_1 1.30(3) .
C2_1 H2_1 0.9300 .
O3_1 C40_1 1.23(2) .
N3_1 C25_1 1.28(3) .
N3_1 H3A_1 0.8600 .
C3_1 C4_1 1.38(3) .
C3_1 H3_1 0.9300 .
O4_1 C46_1 1.26(3) .
N4_1 C46_1 1.33(3) .
N4_1 C47_1 1.51(4) .
N4_1 H4A_1 0.8600 .
C4_1 C5_1 1.40(3) .
C4_1 C7_1 1.49(3) .
O5_1 C55_1 1.23(2) .
O5_1 Eu2 2.378(13) 6_456
N5_1 C41_1 1.30(2) .
N5_1 C45_1 1.31(2) .
C5_1 C6_1 1.41(3) .
C5_1 H5_1 0.9300 .
O6_1 C61_1 1.21(3) .
O6_1 Eu2 2.398(15) 6_456
N6_1 C40_1 1.29(2) .
N6_1 C16_1 1.46(3) .
N6_1 H6A_1 0.8600 .
C6_1 H6_1 0.9300 .
N7_1 C61_1 1.36(3) .
N7_1 C62_1 1.57(4) .
N7_1 H7A_1 0.8600 .
C7_1 C12_1 1.39(3) .
C7_1 C8_1 1.44(3) .
N8_1 C56_1 1.32(3) .
N8_1 C60_1 1.34(3) .
N8_1 Eu2 2.535(18) 6_456
C8_1 C9_1 1.34(3) .
C8_1 H8_1 0.9300 .
N9_1 C55_1 1.36(3) .
N9_1 C22_1 1.51(3) .
N9_1 H9A_1 0.8600 .
C9_1 C10_1 1.41(3) .
C9_1 C13_1 1.51(3) .
C10_1 C11_1 1.45(3) .
C10_1 H10_1 0.9300 .
C11_1 C12_1 1.41(3) .
C11_1 C19_1 1.51(3) .
C12_1 H12_1 0.9300 .
C13_1 C18_1 1.32(3) .
C13_1 C14_1 1.39(3) .
C14_1 C15_1 1.41(3) .
C14_1 H14_1 0.9300 .
C15_1 C16_1 1.33(3) .
C15_1 H15_1 0.9300 .
C16_1 C17_1 1.36(3) .
C17_1 C18_1 1.36(3) .
C17_1 H17_1 0.9300 .
C18_1 H18_1 0.9300 .
C19_1 C24_1 1.34(3) .
C19_1 C20_1 1.39(3) .
C20_1 C21_1 1.32(3) .
C20_1 H20_1 0.9300 .
C21_1 C22_1 1.35(3) .
C21_1 H21_1 0.9300 .
C22_1 C23_1 1.39(3) .
C23_1 C24_1 1.25(3) .
C23_1 H23_1 0.9300 .
C24_1 H24_1 0.9300 .
C25_1 C26_1 1.48(3) .
N2_1 C26_1 1.3900 .
N2_1 C30_1 1.3900 .
C26_1 C27_1 1.3900 .
C27_1 C28_1 1.3900 .
C27_1 H27_1 0.9300 .
C28_1 C29_1 1.3900 .
C28_1 H28_1 0.9300 .
C29_1 C30_1 1.3900 .
C29_1 H29_1 0.9300 .
C30_1 C31_1 1.43(3) .
C32_1 C34_1 1.48(4) .
C32_1 C33_1 1.54(4) .
C32_1 H32_1 0.9800 .
C33_1 H33A_1 0.9600 .
C33_1 H33B_1 0.9600 .
C33_1 H33C_1 0.9600 .
C34_1 C35_1 1.3900 .
C34_1 C39_1 1.3900 .
C35_1 C36_1 1.3900 .
C35_1 H35_1 0.9300 .
C36_1 C37_1 1.3900 .
C36_1 H36_1 0.9300 .
C37_1 C38_1 1.3900 .
C37_1 H37_1 0.9300 .
C38_1 C39_1 1.3900 .
C38_1 H38_1 0.9300 .
C39_1 H39_1 0.9300 .
C40_1 C41_1 1.52(3) .
C41_1 C42_1 1.38(3) .
C42_1 C43_1 1.35(3) .
C42_1 H42_1 0.9300 .
C43_1 C44_1 1.37(3) .
C43_1 H43_1 0.9300 .
C44_1 C45_1 1.36(3) .
C44_1 H44_1 0.9300 .
C45_1 C46_1 1.47(3) .
C47_1 C49_1 1.50(4) .
C47_1 C48_1 1.61(4) .
C47_1 H47_1 0.9800 .
C48_1 H48A_1 0.9600 .
C48_1 H48B_1 0.9600 .
C48_1 H48C_1 0.9600 .
C49_1 C50_1 1.3900 .
C49_1 C54_1 1.3900 .
C50_1 C51_1 1.3900 .
C50_1 H50_1 0.9300 .
C51_1 C52_1 1.3900 .
C51_1 H51_1 0.9300 .
C52_1 C53_1 1.3900 .
C52_1 H52_1 0.9300 .
C53_1 C54_1 1.3900 .
C53_1 H53_1 0.9300 .
C54_1 H54_1 0.9300 .
C55_1 C56_1 1.49(3) .
C55_1 Eu2 3.24(2) 6_456
C56_1 C57_1 1.43(3) .
C57_1 C58_1 1.32(3) .
C57_1 H57_1 0.9300 .
C58_1 C59_1 1.40(4) .
C58_1 H58_1 0.9300 .
C59_1 C60_1 1.41(3) .
C59_1 H59_1 0.9300 .
C60_1 C61_1 1.50(4) .
C61_1 Eu2 3.23(2) 6_456
C62_1 C64_1 1.53(4) .
C62_1 C63_1 1.54(2) .
C62_1 H62_1 0.9800 .
C63_1 H63A_1 0.9600 .
C63_1 H63B_1 0.9600 .
C63_1 H63C_1 0.9600 .
C64_1 C65_1 1.3900 .
C64_1 C69_1 1.3900 .
C65_1 C66_1 1.3900 .
C65_1 H65_1 0.9300 .
C66_1 C67_1 1.3900 .
C66_1 H66_1 0.9300 .
C67_1 C68_1 1.3900 .
C67_1 H67_1 0.9300 .
C68_1 C69_1 1.3900 .
C68_1 H68_1 0.9300 .
C69_1 H69_1 0.9300 .
O1_2 C15_2 1.25(3) .
N1_2 C15_2 1.28(3) .
N1_2 C16_2 1.48(3) .
N1_2 H1A_2 0.8600 .
O2_2 C9_2 1.23(3) .
N2_2 C10_2 1.33(3) .
N2_2 C14_2 1.36(3) .
N3_2 C9_2 1.34(3) .
N3_2 C1_2 1.42(2) .
N3_2 H3A_2 0.8600 .
C1_2 C2_2 1.3900 .
C1_2 C6_2 1.3900 .
C2_2 C3_2 1.3900 .
C2_2 H2_2 0.9300 .
C3_2 C4_2 1.3900 .
C3_2 H3_2 0.9300 .
C4_2 C5_2 1.3900 .
C4_2 C51_2 1.50(3) .
C5_2 C6_2 1.3900 .
C5_2 H5_2 0.9300 .
C6_2 H6_2 0.9300 .
C9_2 C10_2 1.54(3) .
C10_2 C11_2 1.31(3) .
C11_2 C12_2 1.46(4) .
C11_2 H11_2 0.9300 .
C12_2 C13_2 1.29(4) .
C12_2 H12_2 0.9300 .
C13_2 C14_2 1.36(3) .
C13_2 H13_2 0.9300 .
C14_2 C15_2 1.47(3) .
C16_2 C18_2 1.43(3) .
C16_2 C17_2 1.61(3) .
C16_2 H16_2 0.9800 .
C17_2 H17A_2 0.9600 .
C17_2 H17B_2 0.9600 .
C17_2 H17C_2 0.9600 .
C18_2 C19_2 1.3900 .
C18_2 C23_2 1.3900 .
C19_2 C20_2 1.3900 .
C19_2 H19_2 0.9300 .
C20_2 C21_2 1.3900 .
C20_2 H20_2 0.9300 .
C21_2 C22_2 1.3900 .
C21_2 H21_2 0.9300 .
C22_2 C23_2 1.3900 .
C22_2 H22_2 0.9300 .
C23_2 H23_2 0.9300 .
C51_2 C52_2 1.36(3) 12_565
C51_2 C52_2 1.43(3) .
C52_2 C51_2 1.36(3) 6_456
C52_2 H52_2 0.9300 .
O1_3 C25_3 1.22(3) .
O1_3 Eu3 2.421(19) 7
N1_3 C51_3 1.39(4) .
N1_3 C43_3 1.61(5) .
N1_3 H1A_3 0.8600 .
C1_3 C2_3 1.29(4) .
C1_3 C6_3 1.32(4) .
C1_3 N2_3 1.42(4) .
O2_3 C31_3 1.24(4) .
N2_3 C25_3 1.34(3) .
N2_3 H2A_3 0.8600 .
C2_3 C3_3 1.41(4) .
C2_3 H2_3 0.9300 .
O3_3 C37_3 1.25(3) .
C3_3 C4_3 1.38(4) .
C3_3 H3_3 0.9300 .
O4_3 C60_3 1.17(4) .
N4_3 C31_3 1.27(4) .
N4_3 C16_3 1.52(4) .
N4_3 H4A_3 0.8600 .
C4_3 C5_3 1.40(4) .
C4_3 C7_3 1.52(3) .
O5_3 C51_3 1.19(4) .
O5_3 Eu3 2.33(2) 7
N5_3 C37_3 1.27(3) .
N5_3 C22_3 1.41(3) .
N5_3 H5A_3 0.8600 .
C5_3 C6_3 1.38(4) .
C5_3 H5_3 0.9300 .
O6_3 C80_3 1.27(4) .
C6_3 H6_3 0.9300 .
N9_3 C60_3 1.39(4) .
N9_3 C61_3 1.48(5) .
N9_3 H9_3 0.8600 .
C7_3 C8_3 1.3900 .
C7_3 C12_3 1.3900 .
C8_3 C9_3 1.3900 .
C8_3 H8_3 0.9300 .
C9_3 C10_3 1.3900 .
C9_3 C13_3 1.50(3) .
C10_3 C11_3 1.3900 .
C10_3 H10_3 0.9300 .
C11_3 C12_3 1.3900 .
C11_3 C19_3 1.46(3) .
C12_3 H12_3 0.9300 .
C13_3 C18_3 1.37(4) .
C13_3 C14_3 1.38(4) .
C14_3 C15_3 1.36(4) .
C14_3 H14_3 0.9300 .
C15_3 C16_3 1.36(4) .
C15_3 H15_3 0.9300 .
C16_3 C17_3 1.33(4) .
C17_3 C18_3 1.41(4) .
C17_3 H17_3 0.9300 .
C18_3 H18_3 0.9300 .
C19_3 C20_3 1.35(4) .
C19_3 C24_3 1.41(4) .
C20_3 C21_3 1.40(4) .
C20_3 H20_3 0.9300 .
C21_3 C22_3 1.41(4) .
C21_3 H21_3 0.9300 .
C22_3 C23_3 1.25(4) .
C23_3 C24_3 1.37(4) .
C23_3 H23_3 0.9300 .
C24_3 H24_3 0.9300 .
C25_3 C26_3 1.46(3) .
C25_3 Eu3 3.27(3) 7
N7_3 C26_3 1.3900 .
N7_3 C30_3 1.3900 .
N7_3 Eu3 2.517(14) 7
C26_3 C27_3 1.3900 .
C27_3 C28_3 1.3900 .
C27_3 H27_3 0.9300 .
C28_3 C29_3 1.3900 .
C28_3 H28_3 0.9300 .
C29_3 C30_3 1.3900 .
C29_3 H29_3 0.9300 .
C30_3 C51_3 1.53(4) .
C31_3 C32_3 1.43(4) .
N3_3 C32_3 1.3900 .
N3_3 C36_3 1.3900 .
C32_3 C33_3 1.3900 .
C33_3 C34_3 1.3900 .
C33_3 H33_3 0.9300 .
C34_3 C35_3 1.3900 .
C34_3 H34_3 0.9300 .
C35_3 C36_3 1.3900 .
C35_3 H35_3 0.9300 .
C36_3 C80_3 1.47(4) .
C37_3 C38_3 1.56(3) .
N6_3 C38_3 1.3900 .
N6_3 C42_3 1.3900 .
C38_3 C39_3 1.3900 .
C39_3 C40_3 1.3900 .
C39_3 H39_3 0.9300 .
C40_3 C41_3 1.3900 .
C40_3 H40_3 0.9300 .
C41_3 C42_3 1.3900 .
C41_3 H41_3 0.9300 .
C42_3 C60_3 1.58(4) .
C43_3 C45_3 1.51(3) .
C43_3 C44_3 1.57(3) .
C43_3 H43_3 0.9800 .
C44_3 H44A_3 0.9600 .
C44_3 H44B_3 0.9600 .
C44_3 H44C_3 0.9600 .
C45_3 C46_3 1.3900 .
C45_3 C50_3 1.3900 .
C46_3 C47_3 1.3900 .
C46_3 H46_3 0.9300 .
C47_3 C48_3 1.3900 .
C47_3 H47_3 0.9300 .
C48_3 C49_3 1.3900 .
C48_3 H48_3 0.9300 .
C49_3 C50_3 1.3900 .
C49_3 H49_3 0.9300 .
C50_3 H50_3 0.9300 .
C51_3 Eu3 3.20(4) 7
C61_3 C62_3 1.41(6) .
C61_3 C68_3 1.67(5) .
C61_3 H61_3 0.9800 .
C62_3 C63_3 1.32(6) .
C62_3 C67_3 1.52(7) .
C63_3 C64_3 1.23(6) .
C63_3 H63_3 0.9300 .
C64_3 C65_3 1.34(7) .
C64_3 H64_3 0.9300 .
C65_3 C66_3 1.26(7) .
C65_3 H65_3 0.9300 .
C66_3 C67_3 1.28(6) .
C66_3 H66_3 0.9300 .
C67_3 H67_3 0.9300 .
C68_3 H68A_3 0.9600 .
C68_3 H68B_3 0.9600 .
C68_3 H68C_3 0.9600 .
N8_3 C80_3 1.27(4) .
N8_3 C81_3 1.57(3) .
N8_3 H8A_3 0.8600 .
C81_3 C83_3 1.55(3) .
C81_3 C82_3 1.55(3) .
C81_3 H81_3 0.9800 .
C82_3 H82A_3 0.9600 .
C82_3 H82B_3 0.9600 .
C82_3 H82C_3 0.9600 .
C83_3 C84_3 1.3900 .
C83_3 C88_3 1.3900 .
C84_3 C85_3 1.3900 .
C84_3 H84_3 0.9300 .
C85_3 C86_3 1.3900 .
C85_3 H85_3 0.9300 .
C86_3 C87_3 1.3900 .
C86_3 H86_3 0.9300 .
C87_3 C88_3 1.3900 .
C87_3 H87_3 0.9300 .
C88_3 H88_3 0.9300 .
N1_4 C15_4 1.34(4) .
N1_4 C16_4 1.55(3) .
N1_4 H1A_4 0.8600 .
N3_4 C9_4 1.32(3) .
N3_4 C1_4 1.44(3) .
N3_4 H3A_4 0.8600 .
C1_4 C2_4 1.3900 .
C1_4 C6_4 1.3900 .
C2_4 C3_4 1.3900 .
C2_4 H2_4 0.9300 .
C3_4 C4_4 1.3900 .
C3_4 H3_4 0.9300 .
C4_4 C5_4 1.3900 .
C4_4 C7_4 1.47(4) .
C5_4 C6_4 1.3900 .
C5_4 H5_4 0.9300 .
C6_4 H6_4 0.9300 .
O4_4 C15_4 1.22(4) .
O5_4 C9_4 1.26(3) .
C7_4 C8_4 1.37(4) 7
C7_4 C8_4 1.46(4) .
C8_4 C7_4 1.37(4) 10_545
C8_4 H8_4 0.9300 .
C9_4 C10_4 1.42(3) .
N2_4 C10_4 1.3900 .
N2_4 C14_4 1.3900 .
C10_4 C11_4 1.3900 .
C11_4 C12_4 1.3900 .
C11_4 H11_4 0.9300 .
C12_4 C13_4 1.3900 .
C12_4 H12_4 0.9300 .
C13_4 C14_4 1.3900 .
C13_4 H13_4 0.9300 .
C14_4 C15_4 1.49(4) .
C16_4 C17_4 1.53(3) .
C16_4 C21_4 1.58(3) .
C16_4 H16_4 0.9800 .
C17_4 H17A_4 0.9600 .
C17_4 H17B_4 0.9600 .
C17_4 H17C_4 0.9600 .
C21_4 C22_4 1.3900 .
C21_4 C26_4 1.3900 .
C22_4 C23_4 1.3900 .
C22_4 H22_4 0.9300 .
C23_4 C24_4 1.3900 .
C23_4 H23_4 0.9300 .
C24_4 C25_4 1.3900 .
C24_4 H24_4 0.9300 .
C25_4 C26_4 1.3900 .
C25_4 H25_4 0.9300 .
C26_4 H26_4 0.9300 .
Cl1_5 O3_5 1.412(15) .
Cl1_5 O4_5 1.427(14) .
Cl1_5 O2_5 1.430(14) .
Cl1_5 O1_5 1.450(15) .
Cl2_5 O5_5 1.41(2) .
Cl2_5 O6_5 1.416(18) .
Cl2_5 O8_5 1.439(19) .
Cl2_5 O7_5 1.448(17) .
Cl3_5 O10_5 1.37(2) .
Cl3_5 O11_5 1.42(2) .
Cl3_5 O9_5 1.44(2) .
Cl3_5 O12_5 1.45(2) .
Cl4_5 O13_5 1.38(2) .
Cl4_5 O14_5 1.41(2) .
Cl4_5 O16_5 1.44(2) .
Cl4_5 O15_5 1.45(2) .
Cl5_5 O18_5 1.40(2) .
Cl5_5 O19_5 1.41(2) .
Cl5_5 O17_5 1.44(2) .
Cl5_5 O20_5 1.46(2) .
Cl6_5 O22_5 1.39(2) .
Cl6_5 O21_5 1.42(2) .
Cl6_5 O23_5 1.43(2) .
Cl6_5 O24_5 1.44(2) .
Cl7_5 O26_5 1.40(2) .
Cl7_5 O28_5 1.42(2) .
Cl7_5 O25_5 1.43(2) .
Cl7_5 O27_5 1.44(2) .
Cl8_5 O29_5 1.42(2) 10_545
Cl8_5 O29_5 1.42(2) 7
Cl8_5 O29_5 1.42(2) .
Cl8_5 O30_5 1.45(3) .
Cl9_5 O32_5 1.44(3) 6_456
Cl9_5 O32_5 1.44(3) 12_565
Cl9_5 O32_5 1.44(3) .
Cl9_5 O31_5 1.44(3) .
Cl10_5 O33_5 1.44(3) .
Cl10_5 O34_5 1.45(3) .
Cl10_5 O34_5 1.45(3) 7
Cl10_5 O34_5 1.45(3) 10_545

loop_
_geom_torsion_atom_site_label_1
_geom_torsion_atom_site_label_2
_geom_torsion_atom_site_label_3
_geom_torsion_atom_site_label_4
_geom_torsion
_geom_torsion_site_symmetry_1
_geom_torsion_site_symmetry_4
C6_1 C1_1 C2_1 C3_1 0(4) . .
N3_1 C1_1 C2_1 C3_1 -178(3) . .
C6_1 C1_1 N3_1 C25_1 158(3) . .
C2_1 C1_1 N3_1 C25_1 -23(4) . .
C1_1 C2_1 C3_1 C4_1 0(5) . .
C2_1 C3_1 C4_1 C5_1 2(4) . .
C2_1 C3_1 C4_1 C7_1 -180(3) . .
C3_1 C4_1 C5_1 C6_1 -3(4) . .
C7_1 C4_1 C5_1 C6_1 178(3) . .
C2_1 C1_1 C6_1 C5_1 -2(4) . .
N3_1 C1_1 C6_1 C5_1 177(2) . .
C4_1 C5_1 C6_1 C1_1 3(4) . .
C3_1 C4_1 C7_1 C12_1 -147(3) . .
C5_1 C4_1 C7_1 C12_1 31(4) . .
C3_1 C4_1 C7_1 C8_1 23(4) . .
C5_1 C4_1 C7_1 C8_1 -158(3) . .
C12_1 C7_1 C8_1 C9_1 -3(4) . .
C4_1 C7_1 C8_1 C9_1 -174(2) . .
C7_1 C8_1 C9_1 C10_1 -2(4) . .
C7_1 C8_1 C9_1 C13_1 -180(2) . .
C8_1 C9_1 C10_1 C11_1 4(3) . .
C13_1 C9_1 C10_1 C11_1 -177(2) . .
C9_1 C10_1 C11_1 C12_1 -3(3) . .
C9_1 C10_1 C11_1 C19_1 178(2) . .
C8_1 C7_1 C12_1 C11_1 5(4) . .
C4_1 C7_1 C12_1 C11_1 175(2) . .
C10_1 C11_1 C12_1 C7_1 -2(4) . .
C19_1 C11_1 C12_1 C7_1 178(2) . .
C8_1 C9_1 C13_1 C18_1 151(3) . .
C10_1 C9_1 C13_1 C18_1 -27(3) . .
C8_1 C9_1 C13_1 C14_1 -27(3) . .
C10_1 C9_1 C13_1 C14_1 155(2) . .
C18_1 C13_1 C14_1 C15_1 -1(4) . .
C9_1 C13_1 C14_1 C15_1 177(2) . .
C13_1 C14_1 C15_1 C16_1 2(4) . .
C14_1 C15_1 C16_1 C17_1 -4(4) . .
C14_1 C15_1 C16_1 N6_1 179(2) . .
C40_1 N6_1 C16_1 C15_1 -160(2) . .
C40_1 N6_1 C16_1 C17_1 23(3) . .
C15_1 C16_1 C17_1 C18_1 6(4) . .
N6_1 C16_1 C17_1 C18_1 -178(2) . .
C14_1 C13_1 C18_1 C17_1 3(4) . .
C9_1 C13_1 C18_1 C17_1 -175(2) . .
C16_1 C17_1 C18_1 C13_1 -5(4) . .
C12_1 C11_1 C19_1 C24_1 25(4) . .
C10_1 C11_1 C19_1 C24_1 -155(3) . .
C12_1 C11_1 C19_1 C20_1 -156(3) . .
C10_1 C11_1 C19_1 C20_1 24(4) . .
C24_1 C19_1 C20_1 C21_1 1(4) . .
C11_1 C19_1 C20_1 C21_1 -177(3) . .
C19_1 C20_1 C21_1 C22_1 2(4) . .
C20_1 C21_1 C22_1 C23_1 -4(4) . .
C20_1 C21_1 C22_1 N9_1 177(2) . .
C55_1 N9_1 C22_1 C21_1 152(3) . .
C55_1 N9_1 C22_1 C23_1 -27(4) . .
C21_1 C22_1 C23_1 C24_1 3(5) . .
N9_1 C22_1 C23_1 C24_1 -178(3) . .
C22_1 C23_1 C24_1 C19_1 1(5) . .
C20_1 C19_1 C24_1 C23_1 -3(4) . .
C11_1 C19_1 C24_1 C23_1 176(3) . .
Eu1 O2_1 C25_1 N3_1 165(2) . .
Eu1 O2_1 C25_1 C26_1 -15(3) . .
C1_1 N3_1 C25_1 O2_1 -3(5) . .
C1_1 N3_1 C25_1 C26_1 176(2) . .
C30_1 N2_1 C26_1 C27_1 0.0 . .
Eu1 N2_1 C26_1 C27_1 173.1(11) . .
C30_1 N2_1 C26_1 C25_1 178.6(17) . .
Eu1 N2_1 C26_1 C25_1 -8.3(17) . .
O2_1 C25_1 C26_1 C27_1 -167.6(17) . .
N3_1 C25_1 C26_1 C27_1 13(3) . .
O2_1 C25_1 C26_1 N2_1 14(3) . .
N3_1 C25_1 C26_1 N2_1 -165.5(19) . .
N2_1 C26_1 C27_1 C28_1 0.0 . .
C25_1 C26_1 C27_1 C28_1 -178(2) . .
C26_1 C27_1 C28_1 C29_1 0.0 . .
C27_1 C28_1 C29_1 C30_1 0.0 . .
C28_1 C29_1 C30_1 N2_1 0.0 . .
C28_1 C29_1 C30_1 C31_1 -174(2) . .
C26_1 N2_1 C30_1 C29_1 0.0 . .
Eu1 N2_1 C30_1 C29_1 -173.4(10) . .
C26_1 N2_1 C30_1 C31_1 175(2) . .
Eu1 N2_1 C30_1 C31_1 1(2) . .
Eu1 O1_1 C31_1 N1_1 149(2) . .
Eu1 O1_1 C31_1 C30_1 -24(3) . .
C32_1 N1_1 C31_1 O1_1 3(5) . .
C32_1 N1_1 C31_1 C30_1 177(2) . .
C29_1 C30_1 C31_1 O1_1 -171.7(18) . .
N2_1 C30_1 C31_1 O1_1 14(3) . .
C29_1 C30_1 C31_1 N1_1 14(4) . .
N2_1 C30_1 C31_1 N1_1 -160(2) . .
C31_1 N1_1 C32_1 C34_1 90(3) . .
C31_1 N1_1 C32_1 C33_1 -154(3) . .
C33_1 C32_1 C34_1 C35_1 105(3) . .
N1_1 C32_1 C34_1 C35_1 -141(2) . .
C33_1 C32_1 C34_1 C39_1 -69(3) . .
N1_1 C32_1 C34_1 C39_1 45(3) . .
C39_1 C34_1 C35_1 C36_1 0.0 . .
C32_1 C34_1 C35_1 C36_1 -175(2) . .
C34_1 C35_1 C36_1 C37_1 0.0 . .
C35_1 C36_1 C37_1 C38_1 0.0 . .
C36_1 C37_1 C38_1 C39_1 0.0 . .
C37_1 C38_1 C39_1 C34_1 0.0 . .
C35_1 C34_1 C39_1 C38_1 0.0 . .
C32_1 C34_1 C39_1 C38_1 174(3) . .
Eu2 O3_1 C40_1 N6_1 159.8(15) . .
Eu2 O3_1 C40_1 C41_1 -18(2) . .
C16_1 N6_1 C40_1 O3_1 -3(3) . .
C16_1 N6_1 C40_1 C41_1 175.2(18) . .
C45_1 N5_1 C41_1 C42_1 -2(3) . .
Eu2 N5_1 C41_1 C42_1 166.6(16) . .
C45_1 N5_1 C41_1 C40_1 177.6(18) . .
Eu2 N5_1 C41_1 C40_1 -13(2) . .
O3_1 C40_1 C41_1 N5_1 20(3) . .
N6_1 C40_1 C41_1 N5_1 -158.1(18) . .
O3_1 C40_1 C41_1 C42_1 -160(2) . .
N6_1 C40_1 C41_1 C42_1 22(3) . .
N5_1 C41_1 C42_1 C43_1 2(4) . .
C40_1 C41_1 C42_1 C43_1 -178(2) . .
C41_1 C42_1 C43_1 C44_1 0(4) . .
C42_1 C43_1 C44_1 C45_1 -1(4) . .
C41_1 N5_1 C45_1 C44_1 1(3) . .
Eu2 N5_1 C45_1 C44_1 -167.8(17) . .
C41_1 N5_1 C45_1 C46_1 179.7(19) . .
Eu2 N5_1 C45_1 C46_1 11(2) . .
C43_1 C44_1 C45_1 N5_1 1(4) . .
C43_1 C44_1 C45_1 C46_1 -178(2) . .
Eu2 O4_1 C46_1 N4_1 -175.2(16) . .
Eu2 O4_1 C46_1 C45_1 2(3) . .
C47_1 N4_1 C46_1 O4_1 -1(4) . .
C47_1 N4_1 C46_1 C45_1 -178(3) . .
C47_1 N4_1 C46_1 Eu2 -7(6) . .
N5_1 C45_1 C46_1 O4_1 -8(3) . .
C44_1 C45_1 C46_1 O4_1 170(2) . .
N5_1 C45_1 C46_1 N4_1 168(2) . .
C44_1 C45_1 C46_1 N4_1 -13(4) . .
N5_1 C45_1 C46_1 Eu2 -7.4(16) . .
C44_1 C45_1 C46_1 Eu2 171(2) . .
C46_1 N4_1 C47_1 C49_1 71(4) . .
C46_1 N4_1 C47_1 C48_1 -167(3) . .
N4_1 C47_1 C49_1 C50_1 -152(2) . .
C48_1 C47_1 C49_1 C50_1 89(3) . .
N4_1 C47_1 C49_1 C54_1 28(3) . .
C48_1 C47_1 C49_1 C54_1 -91(3) . .
C54_1 C49_1 C50_1 C51_1 0.0 . .
C47_1 C49_1 C50_1 C51_1 -180(2) . .
C49_1 C50_1 C51_1 C52_1 0.0 . .
C50_1 C51_1 C52_1 C53_1 0.0 . .
C51_1 C52_1 C53_1 C54_1 0.0 . .
C52_1 C53_1 C54_1 C49_1 0.0 . .
C50_1 C49_1 C54_1 C53_1 0.0 . .
C47_1 C49_1 C54_1 C53_1 180(3) . .
Eu2 O5_1 C55_1 N9_1 163.8(19) 6_456 .
Eu2 O5_1 C55_1 C56_1 -13(3) 6_456 .
C22_1 N9_1 C55_1 O5_1 -9(4) . .
C22_1 N9_1 C55_1 C56_1 168(2) . .
C22_1 N9_1 C55_1 Eu2 21(7) . 6_456
C60_1 N8_1 C56_1 C57_1 4(4) . .
Eu2 N8_1 C56_1 C57_1 -171(2) 6_456 .
C60_1 N8_1 C56_1 C55_1 -177(2) . .
Eu2 N8_1 C56_1 C55_1 7(3) 6_456 .
O5_1 C55_1 C56_1 N8_1 3(4) . .
N9_1 C55_1 C56_1 N8_1 -174(2) . .
Eu2 C55_1 C56_1 N8_1 -5(2) 6_456 .
O5_1 C55_1 C56_1 C57_1 -179(3) . .
N9_1 C55_1 C56_1 C57_1 4(4) . .
Eu2 C55_1 C56_1 C57_1 174(3) 6_456 .
N8_1 C56_1 C57_1 C58_1 -3(5) . .
C55_1 C56_1 C57_1 C58_1 178(3) . .
C56_1 C57_1 C58_1 C59_1 2(6) . .
C57_1 C58_1 C59_1 C60_1 -2(6) . .
C56_1 N8_1 C60_1 C59_1 -4(4) . .
Eu2 N8_1 C60_1 C59_1 171(2) 6_456 .
C56_1 N8_1 C60_1 C61_1 -178(3) . .
Eu2 N8_1 C60_1 C61_1 -3(3) 6_456 .
C58_1 C59_1 C60_1 N8_1 3(5) . .
C58_1 C59_1 C60_1 C61_1 176(3) . .
Eu2 O6_1 C61_1 N7_1 162(2) 6_456 .
Eu2 O6_1 C61_1 C60_1 -14(4) 6_456 .
C62_1 N7_1 C61_1 O6_1 0(5) . .
C62_1 N7_1 C61_1 C60_1 176(3) . .
C62_1 N7_1 C61_1 Eu2 35(8) . 6_456
N8_1 C60_1 C61_1 O6_1 11(4) . .
C59_1 C60_1 C61_1 O6_1 -163(3) . .
N8_1 C60_1 C61_1 N7_1 -166(3) . .
C59_1 C60_1 C61_1 N7_1 20(5) . .
N8_1 C60_1 C61_1 Eu2 2(2) . 6_456
C59_1 C60_1 C61_1 Eu2 -172(3) . 6_456
C61_1 N7_1 C62_1 C64_1 -92(4) . .
C61_1 N7_1 C62_1 C63_1 56(4) . .
C63_1 C62_1 C64_1 C65_1 -47(4) . .
N7_1 C62_1 C64_1 C65_1 94(3) . .
C63_1 C62_1 C64_1 C69_1 128(4) . .
N7_1 C62_1 C64_1 C69_1 -91(3) . .
C69_1 C64_1 C65_1 C66_1 0.0 . .
C62_1 C64_1 C65_1 C66_1 175(3) . .
C64_1 C65_1 C66_1 C67_1 0.0 . .
C65_1 C66_1 C67_1 C68_1 0.0 . .
C66_1 C67_1 C68_1 C69_1 0.0 . .
C67_1 C68_1 C69_1 C64_1 0.0 . .
C65_1 C64_1 C69_1 C68_1 0.0 . .
C62_1 C64_1 C69_1 C68_1 -174(3) . .
C9_2 N3_2 C1_2 C2_2 159(2) . .
C9_2 N3_2 C1_2 C6_2 -17(4) . .
C6_2 C1_2 C2_2 C3_2 0.0 . .
N3_2 C1_2 C2_2 C3_2 -177(2) . .
C1_2 C2_2 C3_2 C4_2 0.0 . .
C2_2 C3_2 C4_2 C5_2 0.0 . .
C2_2 C3_2 C4_2 C51_2 170(2) . .
C3_2 C4_2 C5_2 C6_2 0.0 . .
C51_2 C4_2 C5_2 C6_2 -169(3) . .
C4_2 C5_2 C6_2 C1_2 0.0 . .
C2_2 C1_2 C6_2 C5_2 0.0 . .
N3_2 C1_2 C6_2 C5_2 176(3) . .
Eu2 O2_2 C9_2 N3_2 164(2) . .
Eu2 O2_2 C9_2 C10_2 -9(3) . .
C1_2 N3_2 C9_2 O2_2 -5(4) . .
C1_2 N3_2 C9_2 C10_2 167(2) . .
C14_2 N2_2 C10_2 C11_2 -5(5) . .
Eu2 N2_2 C10_2 C11_2 169(3) . .
C14_2 N2_2 C10_2 C9_2 179(2) . .
Eu2 N2_2 C10_2 C9_2 -7(3) . .
O2_2 C9_2 C10_2 C11_2 -166(3) . .
N3_2 C9_2 C10_2 C11_2 21(4) . .
O2_2 C9_2 C10_2 N2_2 10(4) . .
N3_2 C9_2 C10_2 N2_2 -164(2) . .
N2_2 C10_2 C11_2 C12_2 2(5) . .
C9_2 C10_2 C11_2 C12_2 177(3) . .
C10_2 C11_2 C12_2 C13_2 0(5) . .
C11_2 C12_2 C13_2 C14_2 2(6) . .
C10_2 N2_2 C14_2 C13_2 7(4) . .
Eu2 N2_2 C14_2 C13_2 -167(2) . .
C10_2 N2_2 C14_2 C15_2 -177(2) . .
Eu2 N2_2 C14_2 C15_2 8(3) . .
C12_2 C13_2 C14_2 N2_2 -6(5) . .
C12_2 C13_2 C14_2 C15_2 179(3) . .
Eu2 O1_2 C15_2 N1_2 161.2(18) . .
Eu2 O1_2 C15_2 C14_2 -17(3) . .
C16_2 N1_2 C15_2 O1_2 6(4) . .
C16_2 N1_2 C15_2 C14_2 -176(2) . .
N2_2 C14_2 C15_2 O1_2 4(4) . .
C13_2 C14_2 C15_2 O1_2 180(3) . .
N2_2 C14_2 C15_2 N1_2 -174(2) . .
C13_2 C14_2 C15_2 N1_2 1(5) . .
C15_2 N1_2 C16_2 C18_2 80(3) . .
C15_2 N1_2 C16_2 C17_2 -157(2) . .
N1_2 C16_2 C18_2 C19_2 59(2) . .
C17_2 C16_2 C18_2 C19_2 -60(3) . .
N1_2 C16_2 C18_2 C23_2 -123(2) . .
C17_2 C16_2 C18_2 C23_2 117(2) . .
C23_2 C18_2 C19_2 C20_2 0.0 . .
C16_2 C18_2 C19_2 C20_2 177(2) . .
C18_2 C19_2 C20_2 C21_2 0.0 . .
C19_2 C20_2 C21_2 C22_2 0.0 . .
C20_2 C21_2 C22_2 C23_2 0.0 . .
C21_2 C22_2 C23_2 C18_2 0.0 . .
C19_2 C18_2 C23_2 C22_2 0.0 . .
C16_2 C18_2 C23_2 C22_2 -177(2) . .
C5_2 C4_2 C51_2 C52_2 9(4) . 12_565
C3_2 C4_2 C51_2 C52_2 -160(2) . 12_565
C5_2 C4_2 C51_2 C52_2 -153(2) . .
C3_2 C4_2 C51_2 C52_2 37(4) . .
C52_2 C51_2 C52_2 C51_2 9(6) 12_565 6_456
C4_2 C51_2 C52_2 C51_2 171.4(19) . 6_456
C2_3 C1_3 N2_3 C25_3 -43(6) . .
C6_3 C1_3 N2_3 C25_3 151(4) . .
C6_3 C1_3 C2_3 C3_3 5(7) . .
N2_3 C1_3 C2_3 C3_3 -161(4) . .
C1_3 C2_3 C3_3 C4_3 -2(6) . .
C2_3 C3_3 C4_3 C5_3 -4(6) . .
C2_3 C3_3 C4_3 C7_3 -171(3) . .
C3_3 C4_3 C5_3 C6_3 7(6) . .
C7_3 C4_3 C5_3 C6_3 173(3) . .
C2_3 C1_3 C6_3 C5_3 -3(6) . .
N2_3 C1_3 C6_3 C5_3 163(3) . .
C4_3 C5_3 C6_3 C1_3 -3(6) . .
C3_3 C4_3 C7_3 C8_3 17(4) . .
C5_3 C4_3 C7_3 C8_3 -149(3) . .
C3_3 C4_3 C7_3 C12_3 -158(3) . .
C5_3 C4_3 C7_3 C12_3 36(4) . .
C12_3 C7_3 C8_3 C9_3 0.0 . .
C4_3 C7_3 C8_3 C9_3 -174(2) . .
C7_3 C8_3 C9_3 C10_3 0.0 . .
C7_3 C8_3 C9_3 C13_3 -176(2) . .
C8_3 C9_3 C10_3 C11_3 0.0 . .
C13_3 C9_3 C10_3 C11_3 176(2) . .
C9_3 C10_3 C11_3 C12_3 0.0 . .
C9_3 C10_3 C11_3 C19_3 177(2) . .
C10_3 C11_3 C12_3 C7_3 0.0 . .
C19_3 C11_3 C12_3 C7_3 -176(2) . .
C8_3 C7_3 C12_3 C11_3 0.0 . .
C4_3 C7_3 C12_3 C11_3 174(2) . .
C8_3 C9_3 C13_3 C18_3 -143(3) . .
C10_3 C9_3 C13_3 C18_3 41(4) . .
C8_3 C9_3 C13_3 C14_3 22(4) . .
C10_3 C9_3 C13_3 C14_3 -154(3) . .
C18_3 C13_3 C14_3 C15_3 -12(6) . .
C9_3 C13_3 C14_3 C15_3 -178(3) . .
C13_3 C14_3 C15_3 C16_3 10(6) . .
C14_3 C15_3 C16_3 C17_3 -5(6) . .
C14_3 C15_3 C16_3 N4_3 173(4) . .
C31_3 N4_3 C16_3 C17_3 -20(6) . .
C31_3 N4_3 C16_3 C15_3 161(4) . .
C15_3 C16_3 C17_3 C18_3 3(6) . .
N4_3 C16_3 C17_3 C18_3 -176(3) . .
C14_3 C13_3 C18_3 C17_3 10(6) . .
C9_3 C13_3 C18_3 C17_3 176(3) . .
C16_3 C17_3 C18_3 C13_3 -6(6) . .
C12_3 C11_3 C19_3 C20_3 150(3) . .
C10_3 C11_3 C19_3 C20_3 -26(4) . .
C12_3 C11_3 C19_3 C24_3 -31(4) . .
C10_3 C11_3 C19_3 C24_3 153(3) . .
C24_3 C19_3 C20_3 C21_3 5(5) . .
C11_3 C19_3 C20_3 C21_3 -175(3) . .
C19_3 C20_3 C21_3 C22_3 -7(5) . .
C37_3 N5_3 C22_3 C23_3 18(6) . .
C37_3 N5_3 C22_3 C21_3 -158(3) . .
C20_3 C21_3 C22_3 C23_3 3(6) . .
C20_3 C21_3 C22_3 N5_3 180(3) . .
N5_3 C22_3 C23_3 C24_3 -174(3) . .
C21_3 C22_3 C23_3 C24_3 2(6) . .
C22_3 C23_3 C24_3 C19_3 -3(6) . .
C20_3 C19_3 C24_3 C23_3 0(5) . .
C11_3 C19_3 C24_3 C23_3 -180(3) . .
Eu3 O1_3 C25_3 N2_3 163(2) 7 .
Eu3 O1_3 C25_3 C26_3 -7(4) 7 .
C1_3 N2_3 C25_3 O1_3 5(5) . .
C1_3 N2_3 C25_3 C26_3 175(3) . .
C1_3 N2_3 C25_3 Eu3 31(8) . 7
C30_3 N7_3 C26_3 C27_3 0.0 . .
Eu3 N7_3 C26_3 C27_3 -172.3(12) 7 .
C30_3 N7_3 C26_3 C25_3 -179(2) . .
Eu3 N7_3 C26_3 C25_3 9(2) 7 .
O1_3 C25_3 C26_3 N7_3 -2(4) . .
N2_3 C25_3 C26_3 N7_3 -172(2) . .
Eu3 C25_3 C26_3 N7_3 -6.0(15) 7 .
O1_3 C25_3 C26_3 C27_3 179(2) . .
N2_3 C25_3 C26_3 C27_3 9(4) . .
Eu3 C25_3 C26_3 C27_3 175.2(14) 7 .
N7_3 C26_3 C27_3 C28_3 0.0 . .
C25_3 C26_3 C27_3 C28_3 179(3) . .
C26_3 C27_3 C28_3 C29_3 0.0 . .
C27_3 C28_3 C29_3 C30_3 0.0 . .
C28_3 C29_3 C30_3 N7_3 0.0 . .
C28_3 C29_3 C30_3 C51_3 179(3) . .
C26_3 N7_3 C30_3 C29_3 0.0 . .
Eu3 N7_3 C30_3 C29_3 172.1(13) 7 .
C26_3 N7_3 C30_3 C51_3 -179(2) . .
Eu3 N7_3 C30_3 C51_3 -7(2) 7 .
Eu4 O2_3 C31_3 N4_3 169(3) . .
Eu4 O2_3 C31_3 C32_3 -7(5) . .
C16_3 N4_3 C31_3 O2_3 -3(7) . .
C16_3 N4_3 C31_3 C32_3 173(3) . .
C36_3 N3_3 C32_3 C33_3 0.0 . .
Eu4 N3_3 C32_3 C33_3 165.8(14) . .
C36_3 N3_3 C32_3 C31_3 178(3) . .
Eu4 N3_3 C32_3 C31_3 -16(2) . .
O2_3 C31_3 C32_3 N3_3 15(4) . .
N4_3 C31_3 C32_3 N3_3 -162(3) . .
O2_3 C31_3 C32_3 C33_3 -168(2) . .
N4_3 C31_3 C32_3 C33_3 16(5) . .
N3_3 C32_3 C33_3 C34_3 0.0 . .
C31_3 C32_3 C33_3 C34_3 -177(3) . .
C32_3 C33_3 C34_3 C35_3 0.0 . .
C33_3 C34_3 C35_3 C36_3 0.0 . .
C34_3 C35_3 C36_3 N3_3 0.0 . .
C34_3 C35_3 C36_3 C80_3 176(4) . .
C32_3 N3_3 C36_3 C35_3 0.0 . .
Eu4 N3_3 C36_3 C35_3 -165.9(14) . .
C32_3 N3_3 C36_3 C80_3 -177(3) . .
Eu4 N3_3 C36_3 C80_3 18(3) . .
Eu3 O3_3 C37_3 N5_3 157(3) . .
Eu3 O3_3 C37_3 C38_3 -20(4) . .
C22_3 N5_3 C37_3 O3_3 2(6) . .
C22_3 N5_3 C37_3 C38_3 179(3) . .
C42_3 N6_3 C38_3 C39_3 0.0 . .
Eu3 N6_3 C38_3 C39_3 171.1(13) . .
C42_3 N6_3 C38_3 C37_3 177(2) . .
Eu3 N6_3 C38_3 C37_3 -12(2) . .
O3_3 C37_3 C38_3 C39_3 -164(2) . .
N5_3 C37_3 C38_3 C39_3 19(4) . .
O3_3 C37_3 C38_3 N6_3 19(3) . .
N5_3 C37_3 C38_3 N6_3 -158(2) . .
N6_3 C38_3 C39_3 C40_3 0.0 . .
C37_3 C38_3 C39_3 C40_3 -177(2) . .
C38_3 C39_3 C40_3 C41_3 0.0 . .
C39_3 C40_3 C41_3 C42_3 0.0 . .
C40_3 C41_3 C42_3 N6_3 0.0 . .
C40_3 C41_3 C42_3 C60_3 180(3) . .
C38_3 N6_3 C42_3 C41_3 0.0 . .
Eu3 N6_3 C42_3 C41_3 -171.1(13) . .
C38_3 N6_3 C42_3 C60_3 -180(2) . .
Eu3 N6_3 C42_3 C60_3 9(2) . .
C51_3 N1_3 C43_3 C45_3 -81(3) . .
C51_3 N1_3 C43_3 C44_3 73(4) . .
C44_3 C43_3 C45_3 C46_3 137(5) . .
N1_3 C43_3 C45_3 C46_3 -85(4) . .
C44_3 C43_3 C45_3 C50_3 -32(7) . .
N1_3 C43_3 C45_3 C50_3 106(3) . .
C50_3 C45_3 C46_3 C47_3 0.0 . .
C43_3 C45_3 C46_3 C47_3 -169(4) . .
C45_3 C46_3 C47_3 C48_3 0.0 . .
C46_3 C47_3 C48_3 C49_3 0.0 . .
C47_3 C48_3 C49_3 C50_3 0.0 . .
C48_3 C49_3 C50_3 C45_3 0.0 . .
C46_3 C45_3 C50_3 C49_3 0.0 . .
C43_3 C45_3 C50_3 C49_3 169(4) . .
Eu3 O5_3 C51_3 N1_3 169(4) 7 .
Eu3 O5_3 C51_3 C30_3 -16(6) 7 .
C43_3 N1_3 C51_3 O5_3 -4(7) . .
C43_3 N1_3 C51_3 C30_3 180(3) . .
C43_3 N1_3 C51_3 Eu3 29(16) . 7
C29_3 C30_3 C51_3 O5_3 -165(3) . .
N7_3 C30_3 C51_3 O5_3 14(5) . .
C29_3 C30_3 C51_3 N1_3 11(5) . .
N7_3 C30_3 C51_3 N1_3 -169(3) . .
C29_3 C30_3 C51_3 Eu3 -174.4(18) . 7
N7_3 C30_3 C51_3 Eu3 4.9(15) . 7
Eu3 O4_3 C60_3 N9_3 -168(3) . .
Eu3 O4_3 C60_3 C42_3 1(5) . .
C61_3 N9_3 C60_3 O4_3 -10(6) . .
C61_3 N9_3 C60_3 C42_3 179(3) . .
C61_3 N9_3 C60_3 Eu3 -37(11) . .
C41_3 C42_3 C60_3 O4_3 173(2) . .
N6_3 C42_3 C60_3 O4_3 -7(4) . .
C41_3 C42_3 C60_3 N9_3 -15(4) . .
N6_3 C42_3 C60_3 N9_3 165(2) . .
C41_3 C42_3 C60_3 Eu3 173.9(17) . .
N6_3 C42_3 C60_3 Eu3 -6.2(14) . .
C60_3 N9_3 C61_3 C62_3 79(5) . .
C60_3 N9_3 C61_3 C68_3 -154(3) . .
N9_3 C61_3 C62_3 C63_3 -154(4) . .
C68_3 C61_3 C62_3 C63_3 88(6) . .
N9_3 C61_3 C62_3 C67_3 24(7) . .
C68_3 C61_3 C62_3 C67_3 -94(6) . .
C61_3 C62_3 C63_3 C64_3 -174(5) . .
C67_3 C62_3 C63_3 C64_3 7(8) . .
C62_3 C63_3 C64_3 C65_3 -27(11) . .
C63_3 C64_3 C65_3 C66_3 35(11) . .
C64_3 C65_3 C66_3 C67_3 -22(9) . .
C65_3 C66_3 C67_3 C62_3 8(10) . .
C63_3 C62_3 C67_3 C66_3 1(7) . .
C61_3 C62_3 C67_3 C66_3 -177(5) . .
Eu4 O6_3 C80_3 N8_3 -171(4) . .
Eu4 O6_3 C80_3 C36_3 12(6) . .
C81_3 N8_3 C80_3 O6_3 13(8) . .
C81_3 N8_3 C80_3 C36_3 -170(4) . .
C81_3 N8_3 C80_3 Eu4 -1(13) . .
C35_3 C36_3 C80_3 O6_3 165(3) . .
N3_3 C36_3 C80_3 O6_3 -19(5) . .
C35_3 C36_3 C80_3 N8_3 -12(7) . .
N3_3 C36_3 C80_3 N8_3 164(4) . .
C35_3 C36_3 C80_3 Eu4 172(2) . .
N3_3 C36_3 C80_3 Eu4 -11.9(18) . .
C80_3 N8_3 C81_3 C83_3 80(6) . .
C80_3 N8_3 C81_3 C82_3 -154(6) . .
C82_3 C81_3 C83_3 C84_3 -98(5) . .
N8_3 C81_3 C83_3 C84_3 17(6) . .
C82_3 C81_3 C83_3 C88_3 78(5) . .
N8_3 C81_3 C83_3 C88_3 -167(3) . .
C88_3 C83_3 C84_3 C85_3 0.0 . .
C81_3 C83_3 C84_3 C85_3 176(5) . .
C83_3 C84_3 C85_3 C86_3 0.0 . .
C84_3 C85_3 C86_3 C87_3 0.0 . .
C85_3 C86_3 C87_3 C88_3 0.0 . .
C86_3 C87_3 C88_3 C83_3 0.0 . .
C84_3 C83_3 C88_3 C87_3 0.0 . .
C81_3 C83_3 C88_3 C87_3 -177(4) . .
C9_4 N3_4 C1_4 C2_4 156(3) . .
C9_4 N3_4 C1_4 C6_4 -20(5) . .
C6_4 C1_4 C2_4 C3_4 0.0 . .
N3_4 C1_4 C2_4 C3_4 -177(3) . .
C1_4 C2_4 C3_4 C4_4 0.0 . .
C2_4 C3_4 C4_4 C5_4 0.0 . .
C2_4 C3_4 C4_4 C7_4 168(3) . .
C3_4 C4_4 C5_4 C6_4 0.0 . .
C7_4 C4_4 C5_4 C6_4 -168(3) . .
C4_4 C5_4 C6_4 C1_4 0.0 . .
C2_4 C1_4 C6_4 C5_4 0.0 . .
N3_4 C1_4 C6_4 C5_4 176(3) . .
C5_4 C4_4 C7_4 C8_4 -160(4) . 7
C3_4 C4_4 C7_4 C8_4 33(6) . 7
C5_4 C4_4 C7_4 C8_4 10(6) . .
C3_4 C4_4 C7_4 C8_4 -158(4) . .
C8_4 C7_4 C8_4 C7_4 5(11) 7 10_545
C4_4 C7_4 C8_4 C7_4 -164(3) . 10_545
Eu3 O5_4 C9_4 N3_4 161(3) . .
Eu3 O5_4 C9_4 C10_4 -17(4) . .
C1_4 N3_4 C9_4 O5_4 -8(6) . .
C1_4 N3_4 C9_4 C10_4 170(3) . .
C14_4 N2_4 C10_4 C11_4 0.0 . .
Eu3 N2_4 C10_4 C11_4 169.0(14) . .
C14_4 N2_4 C10_4 C9_4 179(2) . .
Eu3 N2_4 C10_4 C9_4 -12(2) . .
O5_4 C9_4 C10_4 N2_4 18(4) . .
N3_4 C9_4 C10_4 N2_4 -160(3) . .
O5_4 C9_4 C10_4 C11_4 -163(2) . .
N3_4 C9_4 C10_4 C11_4 19(4) . .
N2_4 C10_4 C11_4 C12_4 0.0 . .
C9_4 C10_4 C11_4 C12_4 -179(3) . .
C10_4 C11_4 C12_4 C13_4 0.0 . .
C11_4 C12_4 C13_4 C14_4 0.0 . .
C12_4 C13_4 C14_4 N2_4 0.0 . .
C12_4 C13_4 C14_4 C15_4 -179(4) . .
C10_4 N2_4 C14_4 C13_4 0.0 . .
Eu3 N2_4 C14_4 C13_4 -168.7(14) . .
C10_4 N2_4 C14_4 C15_4 180(3) . .
Eu3 N2_4 C14_4 C15_4 11(3) . .
Eu3 O4_4 C15_4 N1_4 175(3) . .
Eu3 O4_4 C15_4 C14_4 -11(6) . .
C16_4 N1_4 C15_4 O4_4 -3(7) . .
C16_4 N1_4 C15_4 C14_4 -177(3) . .
C16_4 N1_4 C15_4 Eu3 5(13) . .
C13_4 C14_4 C15_4 O4_4 179(3) . .
N2_4 C14_4 C15_4 O4_4 -1(5) . .
C13_4 C14_4 C15_4 N1_4 -7(6) . .
N2_4 C14_4 C15_4 N1_4 174(3) . .
C13_4 C14_4 C15_4 Eu3 172.2(19) . .
N2_4 C14_4 C15_4 Eu3 -7.2(17) . .
C15_4 N1_4 C16_4 C17_4 -153(5) . .
C15_4 N1_4 C16_4 C21_4 99(4) . .
C17_4 C16_4 C21_4 C22_4 122(4) . .
N1_4 C16_4 C21_4 C22_4 -128(3) . .
C17_4 C16_4 C21_4 C26_4 -81(4) . .
N1_4 C16_4 C21_4 C26_4 29(4) . .
C26_4 C21_4 C22_4 C23_4 0.0 . .
C16_4 C21_4 C22_4 C23_4 157(4) . .
C21_4 C22_4 C23_4 C24_4 0.0 . .
C22_4 C23_4 C24_4 C25_4 0.0 . .
C23_4 C24_4 C25_4 C26_4 0.0 . .
C24_4 C25_4 C26_4 C21_4 0.0 . .
C22_4 C21_4 C26_4 C25_4 0.0 . .
C16_4 C21_4 C26_4 C25_4 -157(4) . .
